data_4119913
loop_
_publ_author_name
'Xiaoping Yang'
'Desmond Schipper'
'Richard A. Jones'
'Lauren A. Lytwak'
'Bradley J. Holliday'
'Shaoming Huang'

_publ_section_title
;
 Anion-Dependent Self-Assembly of Near-Infrared Luminescent 24- and
 32-Metal Cd-Ln Complexes with Drum-like Architectures
;
_journal_name_full 'Journal of the American Chemical Society'
_journal_page_first 8468
_journal_page_last 8471
_journal_paper_doi 10.1021/ja4031243
_journal_volume 135
_journal_year 2013
_chemical_formula_moiety 'C250 H312 Cd18 Cl10 Er6 N18 O88'
_chemical_formula_sum 'C250 H312 Cd18 Cl10 Er6 N18 O88'
_chemical_formula_weight 8358.44
_chemical_name_systematic
; 
 ? 
;
_space_group_IT_number 15
_symmetry_cell_setting monoclinic
_symmetry_space_group_name_Hall '-C 2yc'
_symmetry_space_group_name_H-M 'C 1 2/c 1'
_atom_sites_solution_hydrogens geom
_atom_sites_solution_primary direct
_atom_sites_solution_secondary difmap
_audit_creation_method SHELXL-97
_cell_angle_alpha 90.00
_cell_angle_beta 113.66(3)
_cell_angle_gamma 90.00
_cell_formula_units_Z 4
_cell_length_a 42.031(8)
_cell_length_b 22.983(5)
_cell_length_c 47.422(10)
_cell_measurement_reflns_used 10040
_cell_measurement_temperature 223(2)
_cell_measurement_theta_max 27.6210
_cell_measurement_theta_min 1.2910
_cell_volume 41959(18)
_computing_cell_refinement 'Collect software, Nonius B.V. 1998'
_computing_data_collection 'Collect software, Nonius B.V. 1998'
_computing_data_reduction
;
DENZO and Scalepack (Otwinoski and Minor, 1997)
;
_computing_molecular_graphics 'XP SHELXTL/PC, Siemens Analytical'
_computing_structure_refinement 'XL SHELXTL/PC, Siemens Analytical'
_computing_structure_solution
;

SIR97 - Altomare A., Burla M.C., Camalli M., Cascarano G.L., Giacovazzo C., 
Guagliardi A., Moliterni A.G.G., Polidori G.,Spagna R.
;
_diffrn_ambient_temperature 223(1)
_diffrn_detector_area_resol_mean 13.6612
_diffrn_measured_fraction_theta_full 0.965
_diffrn_measured_fraction_theta_max 0.965
_diffrn_measurement_device_type 'Mercury2 (2x2 bin mode)'
_diffrn_measurement_method dtprofit.ref
_diffrn_radiation_monochromator 'Graphite Monochromator'
_diffrn_radiation_source 'Sealed tube'
_diffrn_radiation_type MoK\a
_diffrn_radiation_wavelength 0.710747
_diffrn_reflns_av_R_equivalents 0.0846
_diffrn_reflns_av_sigmaI/netI 0.1512
_diffrn_reflns_limit_h_max 49
_diffrn_reflns_limit_h_min -40
_diffrn_reflns_limit_k_max 16
_diffrn_reflns_limit_k_min -27
_diffrn_reflns_limit_l_max 55
_diffrn_reflns_limit_l_min -54
_diffrn_reflns_number 65334
_diffrn_reflns_theta_full 24.99
_diffrn_reflns_theta_max 24.99
_diffrn_reflns_theta_min 2.97
_exptl_absorpt_coefficient_mu 2.197
_exptl_absorpt_correction_T_max 1.0000
_exptl_absorpt_correction_T_min 0.4782
_exptl_absorpt_correction_type multi-scan
_exptl_absorpt_process_details 'DENZO and Scalepack (Otwinoski and Minor, 1997)'
_exptl_crystal_colour Yellow
_exptl_crystal_density_diffrn 1.323
_exptl_crystal_description Block
_exptl_crystal_F_000 16336
_exptl_crystal_size_max 0.21
_exptl_crystal_size_mid 0.16
_exptl_crystal_size_min 0.08
_refine_diff_density_max 3.597
_refine_diff_density_min -1.845
_refine_diff_density_rms 0.214
_refine_ls_extinction_method none
_refine_ls_goodness_of_fit_ref 1.041
_refine_ls_hydrogen_treatment constr
_refine_ls_matrix_type fullcycle
_refine_ls_number_parameters 1731
_refine_ls_number_reflns 35647
_refine_ls_number_restraints 1148
_refine_ls_restrained_S_all 1.038
_refine_ls_R_factor_all 0.1382
_refine_ls_R_factor_gt 0.0805
_refine_ls_shift/su_max 0.003
_refine_ls_shift/su_mean 0.000
_refine_ls_structure_factor_coef Fsqd
_refine_ls_weighting_details 'calc w=1/[\s^2^(Fo^2^)+(0.0916P)^2^+0.0000P] where P=(Fo^2^+2Fc^2^)/3'
_refine_ls_weighting_scheme calc
_refine_ls_wR_factor_gt 0.1843
_refine_ls_wR_factor_ref 0.2101
_reflns_number_gt 19868
_reflns_number_total 35647
_reflns_threshold_expression >2sigma(I)
_cod_data_source_file ja4031243_si_008.cif
_cod_data_source_block complex-7
_cod_original_cell_volume 41959(15)
_cod_original_sg_symbol_Hall -C2yc
_cod_database_code 4119913

loop_
_symmetry_equiv_pos_as_xyz
'x, y, z'
'-x, y, -z+1/2'
'x+1/2, y+1/2, z'
'-x+1/2, y+1/2, -z+1/2'
'-x, -y, -z'
'x, -y, z-1/2'
'-x+1/2, -y+1/2, -z'
'x+1/2, -y+1/2, z-1/2'

loop_
_atom_site_label
_atom_site_type_symbol
_atom_site_fract_x
_atom_site_fract_y
_atom_site_fract_z
_atom_site_U_iso_or_equiv
_atom_site_adp_type
_atom_site_occupancy
_atom_site_symmetry_multiplicity
_atom_site_calc_flag
_atom_site_refinement_flags
_atom_site_disorder_group
Er1 Er 0.351566(14) 0.87742(2) 0.227837(13) 0.02445(14) Uani 1 1 d U .
Er2 Er 0.385286(15) 0.47507(3) 0.261009(12) 0.02665(15) Uani 1 1 d U .
Er3 Er 0.528089(16) 0.73512(2) 0.414765(13) 0.02867(15) Uani 1 1 d U .
Cd1 Cd 0.23727(2) 0.68781(4) 0.19520(2) 0.0318(2) Uani 1 1 d U .
Cd2 Cd 0.33962(2) 0.59873(4) 0.20940(2) 0.0313(2) Uani 1 1 d U .
Cd3 Cd 0.44706(3) 0.41418(4) 0.33300(2) 0.0344(2) Uani 1 1 d U .
Cd4 Cd 0.43418(3) 0.44724(5) 0.40209(2) 0.0449(3) Uani 1 1 d U .
Cd5 Cd 0.50338(3) 0.58342(4) 0.38497(2) 0.0337(2) Uani 1 1 d U .
Cd6 Cd 0.51345(3) 0.89164(4) 0.40535(2) 0.0339(2) Uani 1 1 d U .
Cd7 Cd 0.43111(3) 0.94554(5) 0.39890(2) 0.0407(3) Uani 1 1 d U .
Cd8 Cd 0.42757(3) 0.89634(4) 0.30267(2) 0.0319(2) Uani 1 1 d U .
Cd9 Cd 0.28834(2) 0.78506(4) 0.16999(2) 0.0305(2) Uani 1 1 d U .
Cl1 Cl 0.38018(15) 0.5933(3) 0.26715(12) 0.108(2) Uani 1 1 d U .
Cl2 Cl 0.39039(19) 0.8061(3) 0.27878(19) 0.149(3) Uani 1 1 d U .
Cl3 Cl 0.43005(12) 0.9631(2) 0.45045(9) 0.0678(13) Uani 1 1 d U .
Cl4 Cl 0.38277(10) 0.39026(18) 0.39828(8) 0.0560(11) Uani 1 1 d U .
Cl5 Cl 0.18160(9) 0.73330(15) 0.18835(9) 0.0493(10) Uani 1 1 d U .
N1 N 0.3762(3) 0.4036(5) 0.2191(2) 0.035(3) Uani 1 1 d U .
N2 N 0.5450(2) 0.5187(4) 0.4159(2) 0.028(2) Uani 1 1 d U .
N3 N 0.2777(3) 0.7892(5) 0.1190(3) 0.049(3) Uani 1 1 d U .
N4 N 0.5553(3) 0.9564(5) 0.4057(2) 0.044(3) Uani 1 1 d U .
N5 N 0.4425(2) 0.9931(4) 0.3089(2) 0.030(3) Uani 1 1 d U .
N6 N 0.3546(3) 0.9739(4) 0.2039(2) 0.032(3) Uani 1 1 d U .
N7 N 0.3044(2) 0.5641(4) 0.1624(2) 0.028(2) Uani 1 1 d U .
N8 N 0.5912(3) 0.7179(4) 0.4473(2) 0.037(3) Uani 1 1 d U .
N9 N 0.4896(3) 0.3479(5) 0.3351(3) 0.049(3) Uani 1 1 d U .
O1 O 0.4141(3) 0.3215(4) 0.3309(2) 0.051(3) Uani 1 1 d U .
O2 O 0.4064(2) 0.3887(4) 0.28434(18) 0.033(2) Uani 1 1 d U .
O3 O 0.5302(2) 0.6407(4) 0.42899(17) 0.033(2) Uani 1 1 d U .
O4 O 0.5329(2) 0.7153(4) 0.46952(18) 0.038(2) Uani 1 1 d U .
O5 O 0.2132(2) 0.6179(4) 0.1532(2) 0.043(2) Uani 1 1 d U .
O6 O 0.2481(2) 0.7136(3) 0.15313(18) 0.032(2) Uani 1 1 d U .
O7 O 0.4822(2) 0.9744(4) 0.3978(2) 0.042(2) Uani 1 1 d U .
O8 O 0.4324(2) 1.0487(4) 0.3894(2) 0.050(3) Uani 1 1 d U .
O9 O 0.3104(2) 0.9480(3) 0.2397(2) 0.037(2) Uani 1 1 d U .
O10 O 0.3771(2) 0.9372(3) 0.26817(17) 0.0264(19) Uani 1 1 d U .
O11 O 0.3057(2) 0.8819(4) 0.1828(2) 0.036(2) Uani 1 1 d U .
O12 O 0.2392(2) 0.8548(4) 0.15540(19) 0.040(2) Uani 1 1 d U .
O13 O 0.3322(2) 0.4157(4) 0.25613(18) 0.034(2) Uani 1 1 d U .
O14 O 0.3353(2) 0.5023(3) 0.22244(17) 0.030(2) Uani 1 1 d U .
O15 O 0.5494(2) 0.8218(3) 0.43761(17) 0.030(2) Uani 1 1 d U .
O16 O 0.5335(2) 0.9145(4) 0.46185(18) 0.039(2) Uani 1 1 d U .
O17 O 0.4861(3) 0.4093(5) 0.4438(2) 0.062(3) Uani 1 1 d U .
O18 O 0.4689(2) 0.3968(4) 0.38453(18) 0.040(2) Uani 1 1 d U .
O19 O 0.4140(2) 0.5093(3) 0.23361(17) 0.029(2) Uani 1 1 d U .
O20 O 0.3899(2) 0.5831(3) 0.20014(18) 0.031(2) Uani 1 1 d U .
O21 O 0.2852(3) 0.6150(5) 0.2157(2) 0.062(3) Uani 1 1 d U .
O22 O 0.2495(2) 0.6333(4) 0.23825(19) 0.037(2) Uani 1 1 d U .
O23 O 0.3358(2) 0.6968(4) 0.1907(2) 0.040(2) Uani 1 1 d U .
O24 O 0.3458(2) 0.7889(3) 0.19987(18) 0.032(2) Uani 1 1 d U .
O25 O 0.2760(2) 0.7634(4) 0.21178(18) 0.037(2) Uani 1 1 d U .
O26 O 0.3129(2) 0.8276(3) 0.24370(18) 0.030(2) Uani 1 1 d U .
O27 O 0.40330(19) 0.8738(3) 0.22327(18) 0.031(2) Uani 1 1 d U .
O28 O 0.4514(2) 0.8793(4) 0.26631(18) 0.033(2) Uani 1 1 d U .
O29 O 0.3739(3) 0.9257(5) 0.3723(2) 0.061(3) Uani 1 1 d U .
O30 O 0.4043(3) 0.9209(4) 0.3430(2) 0.054(3) Uani 1 1 d U .
O31 O 0.4797(2) 0.8716(3) 0.34428(17) 0.032(2) Uani 1 1 d U .
O32 O 0.5111(2) 0.8097(3) 0.37702(17) 0.036(2) Uani 1 1 d U .
O33 O 0.4631(2) 0.8619(3) 0.40890(19) 0.038(2) Uani 1 1 d U .
O34 O 0.4795(2) 0.7698(4) 0.4218(2) 0.043(2) Uani 1 1 d U .
O35 O 0.5524(2) 0.7071(3) 0.38200(18) 0.034(2) Uani 1 1 d U .
O36 O 0.5394(2) 0.6185(4) 0.36197(17) 0.033(2) Uani 1 1 d U .
O37 O 0.4813(2) 0.6867(4) 0.3751(2) 0.048(3) Uani 1 1 d U .
O38 O 0.4468(3) 0.6187(6) 0.3636(3) 0.087(4) Uani 1 1 d U .
O39 O 0.4690(2) 0.5389(4) 0.4116(2) 0.050(3) Uani 1 1 d U .
O40 O 0.4275(3) 0.5259(4) 0.4291(2) 0.057(3) Uani 1 1 d U .
O41 O 0.4109(2) 0.4656(4) 0.3495(2) 0.049(3) Uani 1 1 d U .
O42 O 0.3719(2) 0.4884(4) 0.30407(18) 0.038(2) Uani 1 1 d U .
O43 O 0.4815(2) 0.5155(4) 0.34439(18) 0.038(2) Uani 1 1 d U .
O44 O 0.4413(2) 0.4903(3) 0.29962(17) 0.030(2) Uani 1 1 d U .
C1 C 0.4191(4) 0.2825(6) 0.3577(3) 0.056(4) Uani 1 1 d U .
H1A H 0.4032 0.2503 0.3509 0.084 Uiso 1 1 calc R .
H1B H 0.4147 0.3041 0.3731 0.084 Uiso 1 1 calc R .
H1C H 0.4425 0.2682 0.3663 0.084 Uiso 1 1 calc R .
C2 C 0.4043(3) 0.2940(6) 0.3017(3) 0.037(3) Uani 1 1 d U .
C3 C 0.3984(4) 0.2355(6) 0.2967(3) 0.048(4) Uani 1 1 d U .
H3A H 0.4020 0.2108 0.3132 0.057 Uiso 1 1 calc R .
C4 C 0.3875(4) 0.2132(7) 0.2677(3) 0.051(4) Uani 1 1 d U .
H4A H 0.3848 0.1732 0.2646 0.062 Uiso 1 1 calc R .
C5 C 0.3802(4) 0.2506(6) 0.2426(4) 0.055(4) Uani 1 1 d U .
H5A H 0.3713 0.2358 0.2227 0.066 Uiso 1 1 calc R .
C6 C 0.3866(4) 0.3119(6) 0.2477(3) 0.036(3) Uani 1 1 d U .
C7 C 0.3990(3) 0.3333(5) 0.2772(3) 0.033(3) Uani 1 1 d U .
C8 C 0.3779(3) 0.3477(6) 0.2199(3) 0.043(4) Uani 1 1 d U .
H8A H 0.3732 0.3284 0.2014 0.052 Uiso 1 1 calc R .
C9 C 0.3667(4) 0.4252(6) 0.1861(3) 0.050(4) Uani 1 1 d U .
H9A H 0.3460 0.4051 0.1723 0.075 Uiso 1 1 calc R .
H9B H 0.3615 0.4665 0.1850 0.075 Uiso 1 1 calc R .
C10 C 0.6047(4) 0.4150(7) 0.3241(3) 0.050(4) Uani 1 1 d U .
H10A H 0.6032 0.3738 0.3277 0.076 Uiso 1 1 calc R .
H10B H 0.5829 0.4270 0.3079 0.076 Uiso 1 1 calc R .
C11 C 0.6106(4) 0.4496(6) 0.3543(3) 0.051(4) Uani 1 1 d U .
H11A H 0.6329 0.4389 0.3702 0.061 Uiso 1 1 calc R .
H11B H 0.6112 0.4909 0.3504 0.061 Uiso 1 1 calc R .
C12 C 0.5825(4) 0.4380(6) 0.3658(3) 0.043(4) Uani 1 1 d U .
H12A H 0.5869 0.4006 0.3761 0.051 Uiso 1 1 calc R .
H12B H 0.5603 0.4355 0.3483 0.051 Uiso 1 1 calc R .
C13 C 0.5798(4) 0.4849(6) 0.3883(3) 0.043(4) Uani 1 1 d U .
H13A H 0.6020 0.4886 0.4056 0.051 Uiso 1 1 calc R .
H13B H 0.5742 0.5222 0.3778 0.051 Uiso 1 1 calc R .
C14 C 0.5523(3) 0.4694(5) 0.3999(3) 0.035(3) Uani 1 1 d U .
H14A H 0.5312 0.4581 0.3827 0.042 Uiso 1 1 calc R .
H14B H 0.5601 0.4366 0.4138 0.042 Uiso 1 1 calc R .
C15 C 0.5600(3) 0.5193(6) 0.4458(3) 0.033(3) Uani 1 1 d U .
H15A H 0.5726 0.4861 0.4550 0.039 Uiso 1 1 calc R .
C16 C 0.5595(3) 0.5653(5) 0.4666(3) 0.031(3) Uani 1 1 d U .
C17 C 0.5758(3) 0.5532(5) 0.4980(3) 0.029(3) Uani 1 1 d U .
H17A H 0.5850 0.5162 0.5037 0.035 Uiso 1 1 calc R .
C18 C 0.5793(4) 0.5914(6) 0.5208(3) 0.041(4) Uani 1 1 d U .
H18A H 0.5911 0.5811 0.5414 0.049 Uiso 1 1 calc R .
C19 C 0.5642(4) 0.6481(6) 0.5123(3) 0.053(4) Uani 1 1 d U .
H19A H 0.5648 0.6748 0.5273 0.063 Uiso 1 1 calc R .
C20 C 0.5487(3) 0.6621(5) 0.4814(3) 0.031(3) Uani 1 1 d U .
C21 C 0.5454(3) 0.6228(5) 0.4575(3) 0.031(3) Uani 1 1 d U .
C22 C 0.5247(4) 0.7549(6) 0.4910(3) 0.050(4) Uani 1 1 d U .
H22A H 0.5295 0.7350 0.5101 0.074 Uiso 1 1 calc R .
H22B H 0.5006 0.7655 0.4819 0.074 Uiso 1 1 calc R .
H22C H 0.5388 0.7893 0.4949 0.074 Uiso 1 1 calc R .
C23 C 0.1962(4) 0.5645(6) 0.1538(4) 0.062(5) Uani 1 1 d U .
H23A H 0.2039 0.5347 0.1437 0.094 Uiso 1 1 calc R .
H23B H 0.1716 0.5693 0.1433 0.094 Uiso 1 1 calc R .
H23C H 0.2019 0.5534 0.1748 0.094 Uiso 1 1 calc R .
C24 C 0.2150(3) 0.6337(6) 0.1256(3) 0.038(3) Uani 1 1 d U .
C25 C 0.1996(4) 0.6024(7) 0.0988(4) 0.058(4) Uani 1 1 d U .
H25A H 0.1876 0.5683 0.0987 0.069 Uiso 1 1 calc R .
C26 C 0.2019(4) 0.6220(7) 0.0711(4) 0.059(4) Uani 1 1 d U .
H26A H 0.1913 0.6015 0.0528 0.070 Uiso 1 1 calc R .
C27 C 0.2205(4) 0.6723(7) 0.0723(3) 0.052(4) Uani 1 1 d U .
H27A H 0.2228 0.6850 0.0545 0.063 Uiso 1 1 calc R .
C28 C 0.2361(4) 0.7050(6) 0.0997(3) 0.047(4) Uani 1 1 d U .
C29 C 0.2342(3) 0.6856(5) 0.1266(3) 0.027(3) Uani 1 1 d U .
C30 C 0.2567(4) 0.7569(6) 0.0970(3) 0.049(4) Uani 1 1 d U .
H30A H 0.2540 0.7669 0.0771 0.059 Uiso 1 1 calc R .
C31 C 0.2949(4) 0.8344(7) 0.1093(4) 0.062(5) Uani 1 1 d U .
H31A H 0.2938 0.8708 0.1193 0.074 Uiso 1 1 calc R .
H31B H 0.2833 0.8399 0.0872 0.074 Uiso 1 1 calc R .
C32 C 0.3322(4) 0.8174(7) 0.1178(4) 0.058(4) Uani 1 1 d U .
H32A H 0.3327 0.7844 0.1053 0.069 Uiso 1 1 calc R .
H32B H 0.3420 0.8050 0.1391 0.069 Uiso 1 1 calc R .
C35 C 0.3559(4) 0.8676(7) 0.1135(4) 0.063(5) Uiso 1 1 d . .
H35C H 0.3454 0.8828 0.0927 0.076 Uiso 1 1 calc R .
H35D H 0.3579 0.8993 0.1277 0.076 Uiso 1 1 calc R .
C33 C 0.3896(5) 0.8449(8) 0.1193(4) 0.082(6) Uani 1 1 d U .
H33B H 0.3880 0.8181 0.1030 0.123 Uiso 1 1 calc R .
H33C H 0.3981 0.8234 0.1385 0.123 Uiso 1 1 calc R .
C34 C 0.5832(4) 0.8960(7) 0.3787(4) 0.066(5) Uani 1 1 d U .
H34A H 0.5839 0.9248 0.3640 0.079 Uiso 1 1 calc R .
H34B H 0.5600 0.8795 0.3705 0.079 Uiso 1 1 calc R .
C36 C 0.5891(4) 0.9270(7) 0.4090(4) 0.065(5) Uani 1 1 d U .
H36A H 0.5961 0.8992 0.4258 0.078 Uiso 1 1 calc R .
H36B H 0.6073 0.9559 0.4136 0.078 Uiso 1 1 calc R .
C37 C 0.5525(4) 1.0112(6) 0.4044(3) 0.046(4) Uani 1 1 d U .
H37A H 0.5726 1.0314 0.4067 0.056 Uiso 1 1 calc R .
C38 C 0.5231(4) 1.0462(6) 0.3998(3) 0.046(4) Uani 1 1 d U .
C39 C 0.5298(5) 1.1076(7) 0.3979(4) 0.070(5) Uani 1 1 d U .
H39A H 0.5512 1.1189 0.3983 0.084 Uiso 1 1 calc R .
C40 C 0.5051(6) 1.1506(9) 0.3956(4) 0.091(6) Uani 1 1 d U .
H40A H 0.5106 1.1899 0.3969 0.109 Uiso 1 1 calc R .
C41 C 0.4698(5) 1.1309(8) 0.3911(4) 0.078(6) Uani 1 1 d U .
H41A H 0.4520 1.1575 0.3878 0.093 Uiso 1 1 calc R .
C42 C 0.4641(4) 1.0702(6) 0.3921(3) 0.047(4) Uani 1 1 d U .
C43 C 0.4904(3) 1.0272(5) 0.3969(3) 0.031(3) Uani 1 1 d U .
C44 C 0.4075(4) 1.0876(7) 0.3935(4) 0.072(5) Uani 1 1 d U .
H44A H 0.4059 1.1227 0.3820 0.108 Uiso 1 1 calc R .
H44B H 0.4149 1.0969 0.4149 0.108 Uiso 1 1 calc R .
H44C H 0.3852 1.0691 0.3862 0.108 Uiso 1 1 calc R .
C45 C 0.2746(4) 0.9444(6) 0.2323(3) 0.052(4) Uani 1 1 d U .
H45A H 0.2690 0.9676 0.2464 0.078 Uiso 1 1 calc R .
H45B H 0.2684 0.9046 0.2336 0.078 Uiso 1 1 calc R .
H45C H 0.2621 0.9584 0.2117 0.078 Uiso 1 1 calc R .
C46 C 0.3277(3) 0.9965(5) 0.2586(3) 0.027(3) Uani 1 1 d U .
C47 C 0.3116(3) 1.0443(5) 0.2623(3) 0.033(3) Uani 1 1 d U .
H47A H 0.2876 1.0472 0.2520 0.040 Uiso 1 1 calc R .
C48 C 0.3297(4) 1.0894(6) 0.2812(3) 0.042(4) Uani 1 1 d U .
H48A H 0.3184 1.1224 0.2838 0.050 Uiso 1 1 calc R .
C49 C 0.3654(4) 1.0834(6) 0.2960(3) 0.039(3) Uani 1 1 d U .
H49A H 0.3782 1.1130 0.3089 0.047 Uiso 1 1 calc R .
C50 C 0.3831(3) 1.0327(5) 0.2920(3) 0.030(3) Uani 1 1 d U .
C51 C 0.3627(3) 0.9866(5) 0.2727(3) 0.027(3) Uani 1 1 d U .
C52 C 0.4215(3) 1.0340(5) 0.3073(3) 0.034(3) Uani 1 1 d U .
H52A H 0.4314 1.0688 0.3168 0.041 Uiso 1 1 calc R .
C53 C 0.4802(3) 1.0063(5) 0.3234(3) 0.030(3) Uani 1 1 d U .
H53A H 0.4918 0.9769 0.3388 0.036 Uiso 1 1 calc R .
H53B H 0.4836 1.0436 0.3338 0.036 Uiso 1 1 calc R .
C54 C 0.4968(3) 1.0080(6) 0.2997(3) 0.030(3) Uani 1 1 d U .
H54A H 0.4903 0.9732 0.2871 0.036 Uiso 1 1 calc R .
H54B H 0.4880 1.0413 0.2863 0.036 Uiso 1 1 calc R .
C55 C 0.5359(3) 1.0117(5) 0.3153(3) 0.025(3) Uani 1 1 d U .
H55A H 0.5446 0.9780 0.3284 0.030 Uiso 1 1 calc R .
H55B H 0.5422 1.0460 0.3283 0.030 Uiso 1 1 calc R .
C56 C 0.5545(3) 1.0149(5) 0.2922(3) 0.025(3) Uani 1 1 d U .
H56A H 0.5429 0.9887 0.2751 0.030 Uiso 1 1 calc R .
H56B H 0.5521 1.0541 0.2839 0.030 Uiso 1 1 calc R .
C57 C 0.5926(3) 0.9994(6) 0.3069(3) 0.036(3) Uani 1 1 d U .
H57B H 0.5949 0.9599 0.3147 0.054 Uiso 1 1 calc R .
H57C H 0.6041 1.0251 0.3242 0.054 Uiso 1 1 calc R .
C58 C 0.3893(3) 1.0038(6) 0.2152(3) 0.033(3) Uani 1 1 d U .
H58A H 0.4042 0.9870 0.2349 0.049 Uiso 1 1 calc R .
H58B H 0.3860 1.0446 0.2187 0.049 Uiso 1 1 calc R .
C59 C 0.3297(4) 1.0035(6) 0.1852(3) 0.039(3) Uani 1 1 d U .
H59A H 0.3351 1.0406 0.1806 0.047 Uiso 1 1 calc R .
C60 C 0.2936(4) 0.9853(6) 0.1700(3) 0.044(4) Uani 1 1 d U .
C61 C 0.2694(4) 1.0292(6) 0.1558(3) 0.052(4) Uani 1 1 d U .
H61A H 0.2766 1.0675 0.1559 0.062 Uiso 1 1 calc R .
C62 C 0.2341(4) 1.0146(7) 0.1414(4) 0.063(5) Uani 1 1 d U .
H62A H 0.2177 1.0436 0.1323 0.075 Uiso 1 1 calc R .
C63 C 0.2230(4) 0.9565(7) 0.1406(4) 0.058(4) Uani 1 1 d U .
H63A H 0.1995 0.9474 0.1312 0.069 Uiso 1 1 calc R .
C64 C 0.2465(3) 0.9140(6) 0.1534(3) 0.041(4) Uani 1 1 d U .
C65 C 0.2825(3) 0.9244(6) 0.1695(3) 0.035(3) Uani 1 1 d U .
C66 C 0.2026(3) 0.8389(6) 0.1395(3) 0.050(4) Uani 1 1 d U .
H66A H 0.1883 0.8705 0.1407 0.075 Uiso 1 1 calc R .
H66B H 0.1978 0.8050 0.1490 0.075 Uiso 1 1 calc R .
H66C H 0.1975 0.8307 0.1183 0.075 Uiso 1 1 calc R .
C67 C 0.3262(4) 0.3779(6) 0.2772(3) 0.049(4) Uani 1 1 d U .
H67A H 0.3016 0.3730 0.2711 0.073 Uiso 1 1 calc R .
H67B H 0.3362 0.3944 0.2975 0.073 Uiso 1 1 calc R .
H67C H 0.3366 0.3407 0.2773 0.073 Uiso 1 1 calc R .
C68 C 0.3048(3) 0.4192(5) 0.2267(3) 0.029(3) Uani 1 1 d U .
C69 C 0.2782(4) 0.3797(6) 0.2160(3) 0.048(4) Uani 1 1 d U .
H69A H 0.2770 0.3489 0.2283 0.058 Uiso 1 1 calc R .
C70 C 0.2525(4) 0.3870(6) 0.1855(3) 0.048(4) Uani 1 1 d U .
H70A H 0.2341 0.3611 0.1774 0.058 Uiso 1 1 calc R .
C71 C 0.2556(4) 0.4337(6) 0.1683(3) 0.044(4) Uani 1 1 d U .
H71A H 0.2389 0.4379 0.1484 0.052 Uiso 1 1 calc R .
C72 C 0.2828(4) 0.4753(6) 0.1794(3) 0.041(4) Uani 1 1 d U .
C73 C 0.3081(3) 0.4667(5) 0.2099(3) 0.030(3) Uani 1 1 d U .
C74 C 0.2840(3) 0.5191(6) 0.1577(3) 0.036(3) Uani 1 1 d U .
H74A H 0.2679 0.5143 0.1376 0.043 Uiso 1 1 calc R .
C75 C 0.2999(3) 0.5999(5) 0.1353(3) 0.030(3) Uani 1 1 d U .
H75A H 0.2995 0.6407 0.1404 0.036 Uiso 1 1 calc R .
H75B H 0.2779 0.5906 0.1187 0.036 Uiso 1 1 calc R .
C76 C 0.3293(3) 0.5898(5) 0.1244(3) 0.026(3) Uani 1 1 d U .
H76A H 0.3255 0.5528 0.1137 0.032 Uiso 1 1 calc R .
H76B H 0.3512 0.5875 0.1422 0.032 Uiso 1 1 calc R .
C77 C 0.3317(3) 0.6390(6) 0.1023(3) 0.036(3) Uani 1 1 d U .
H77A H 0.3089 0.6445 0.0860 0.043 Uiso 1 1 calc R .
H77B H 0.3381 0.6751 0.1139 0.043 Uiso 1 1 calc R .
C78 C 0.3572(4) 0.6279(6) 0.0880(3) 0.039(3) Uani 1 1 d U .
H78A H 0.3474 0.5992 0.0718 0.058 Uiso 1 1 calc R .
H78B H 0.3782 0.6116 0.1035 0.058 Uiso 1 1 calc R .
C79 C 0.6333(3) 0.6821(5) 0.4255(3) 0.034(3) Uani 1 1 d U .
H79A H 0.6224 0.7105 0.4094 0.050 Uiso 1 1 calc R .
H79B H 0.6542 0.6994 0.4408 0.050 Uiso 1 1 calc R .
C80 C 0.6072(3) 0.6659(5) 0.4412(3) 0.029(3) Uani 1 1 d U .
H80A H 0.5893 0.6401 0.4278 0.035 Uiso 1 1 calc R .
H80B H 0.6198 0.6455 0.4604 0.035 Uiso 1 1 calc R .
C81 C 0.6108(4) 0.7477(6) 0.4720(3) 0.044(4) Uani 1 1 d U .
H81A H 0.6331 0.7339 0.4831 0.053 Uiso 1 1 calc R .
C82 C 0.6005(3) 0.8009(6) 0.4836(3) 0.035(3) Uani 1 1 d U .
C83 C 0.6210(3) 0.8198(6) 0.5129(3) 0.034(3) Uani 1 1 d U .
H83A H 0.6409 0.7986 0.5244 0.041 Uiso 1 1 calc R .
C84 C 0.6136(4) 0.8680(6) 0.5257(3) 0.041(4) Uani 1 1 d U .
H84A H 0.6281 0.8782 0.5458 0.050 Uiso 1 1 calc R .
C85 C 0.5852(3) 0.9018(6) 0.5098(3) 0.039(3) Uani 1 1 d U .
H85A H 0.5803 0.9349 0.5187 0.047 Uiso 1 1 calc R .
C86 C 0.5637(3) 0.8850(5) 0.4796(3) 0.033(3) Uani 1 1 d U .
C87 C 0.5716(3) 0.8349(5) 0.4667(3) 0.032(3) Uani 1 1 d U .
C88 C 0.5258(4) 0.9691(6) 0.4737(3) 0.057(4) Uani 1 1 d U .
H88A H 0.5258 0.9627 0.4937 0.086 Uiso 1 1 calc R .
H88B H 0.5034 0.9831 0.4599 0.086 Uiso 1 1 calc R .
H88C H 0.5431 0.9975 0.4752 0.086 Uiso 1 1 calc R .
C89 C 0.4999(4) 0.4321(7) 0.4755(3) 0.072(5) Uani 1 1 d U .
H89A H 0.5135 0.4026 0.4894 0.108 Uiso 1 1 calc R .
H89B H 0.4810 0.4432 0.4808 0.108 Uiso 1 1 calc R .
H89C H 0.5143 0.4654 0.4769 0.108 Uiso 1 1 calc R .
C90 C 0.5054(4) 0.3758(6) 0.4350(3) 0.049(4) Uani 1 1 d U .
C91 C 0.5363(4) 0.3446(7) 0.4547(4) 0.060(5) Uani 1 1 d U .
H91A H 0.5443 0.3503 0.4759 0.072 Uiso 1 1 calc R .
C92 C 0.5542(5) 0.3075(8) 0.4442(4) 0.082(6) Uani 1 1 d U .
H92A H 0.5723 0.2857 0.4582 0.099 Uiso 1 1 calc R .
C93 C 0.5458(5) 0.3016(7) 0.4122(4) 0.074(5) Uani 1 1 d U .
H93A H 0.5592 0.2782 0.4053 0.089 Uiso 1 1 calc R .
C94 C 0.5166(4) 0.3319(6) 0.3910(3) 0.044(4) Uani 1 1 d U .
C95 C 0.4967(4) 0.3679(6) 0.4018(3) 0.044(4) Uani 1 1 d U .
C96 C 0.5117(4) 0.3221(6) 0.3591(3) 0.049(4) Uani 1 1 d U .
H96A H 0.5260 0.2945 0.3558 0.059 Uiso 1 1 calc R .
C97 C 0.4900(4) 0.3373(8) 0.3042(3) 0.067(5) Uani 1 1 d U .
H97A H 0.4668 0.3259 0.2901 0.080 Uiso 1 1 calc R .
H97B H 0.5053 0.3047 0.3058 0.080 Uiso 1 1 calc R .
C98 C 0.5013(6) 0.3877(9) 0.2902(4) 0.092(6) Uani 1 1 d DU .
H98A H 0.5260 0.3935 0.3017 0.110 Uiso 1 1 d R .
H98B H 0.4892 0.4218 0.2929 0.110 Uiso 1 1 d R .
C99' C 0.4933(11) 0.3580(17) 0.2585(6) 0.068 Uiso 0.43(2) 1 d PD 1
H99D H 0.4915 0.3171 0.2626 0.102 Uiso 0.43(2) 1 calc PR 1
H99E H 0.4697 0.3703 0.2460 0.102 Uiso 0.43(2) 1 calc PR 1
C99 C 0.4942(9) 0.4059(13) 0.2564(5) 0.065 Uiso 0.57(2) 1 d PD 2
H99A H 0.4731 0.3849 0.2444 0.098 Uiso 0.57(2) 1 calc PR 2
H99C H 0.4871 0.4462 0.2557 0.098 Uiso 0.57(2) 1 calc PR 2
C100 C 0.4489(4) 0.5581(6) 0.2106(3) 0.055(4) Uani 1 1 d U .
H10D H 0.4514 0.5983 0.2063 0.083 Uiso 1 1 calc R .
H10E H 0.4481 0.5347 0.1935 0.083 Uiso 1 1 calc R .
H10F H 0.4682 0.5464 0.2289 0.083 Uiso 1 1 calc R .
C101 C 0.4153(4) 0.5501(6) 0.2152(3) 0.044 Uiso 1 1 d . .
C102 C 0.2929(4) 0.5624(6) 0.2634(3) 0.061(5) Uani 1 1 d U .
H10G H 0.3123 0.5448 0.2610 0.091 Uiso 1 1 calc R .
H10H H 0.2766 0.5328 0.2631 0.091 Uiso 1 1 calc R .
H10I H 0.3007 0.5828 0.2827 0.091 Uiso 1 1 calc R .
C103 C 0.2752(4) 0.6053(6) 0.2370(3) 0.041(4) Uani 1 1 d U .
C104 C 0.3954(3) 0.7238(6) 0.2210(3) 0.044(4) Uani 1 1 d U .
H10J H 0.4076 0.7593 0.2291 0.066 Uiso 1 1 calc R .
H10K H 0.4043 0.7064 0.2072 0.066 Uiso 1 1 calc R .
H10L H 0.3984 0.6974 0.2376 0.066 Uiso 1 1 calc R .
C105 C 0.3572(3) 0.7367(5) 0.2037(3) 0.032(3) Uani 1 1 d U .
C106 C 0.2802(5) 0.7670(8) 0.2641(4) 0.079(6) Uani 1 1 d U .
H10M H 0.2933 0.7880 0.2827 0.118 Uiso 1 1 calc R .
H10N H 0.2852 0.7262 0.2675 0.118 Uiso 1 1 calc R .
H10O H 0.2559 0.7734 0.2584 0.118 Uiso 1 1 calc R .
C107 C 0.2905(3) 0.7884(5) 0.2379(3) 0.029(3) Uani 1 1 d U .
C108 C 0.4552(3) 0.8493(5) 0.2181(3) 0.032(3) Uani 1 1 d U .
H10P H 0.4386 0.8433 0.1974 0.048 Uiso 1 1 calc R .
H10Q H 0.4673 0.8135 0.2261 0.048 Uiso 1 1 calc R .
H10R H 0.4715 0.8786 0.2184 0.048 Uiso 1 1 calc R .
C109 C 0.4359(3) 0.8692(5) 0.2385(3) 0.028(3) Uani 1 1 d U .
C110 C 0.3436(4) 0.8943(7) 0.3205(3) 0.069(5) Uani 1 1 d U .
H11C H 0.3435 0.9095 0.3016 0.103 Uiso 1 1 calc R .
H11D H 0.3237 0.9085 0.3234 0.103 Uiso 1 1 calc R .
H11E H 0.3429 0.8526 0.3196 0.103 Uiso 1 1 calc R .
C111 C 0.3759(4) 0.9134(6) 0.3467(3) 0.054(4) Uani 1 1 d U .
C112 C 0.4892(4) 0.7781(6) 0.3236(3) 0.049(4) Uani 1 1 d U .
H11F H 0.5022 0.7436 0.3325 0.073 Uiso 1 1 calc R .
H11G H 0.4976 0.7949 0.3094 0.073 Uiso 1 1 calc R .
H11H H 0.4651 0.7682 0.3130 0.073 Uiso 1 1 calc R .
C113 C 0.4934(3) 0.8229(5) 0.3496(3) 0.027(3) Uani 1 1 d U .
C114 C 0.4253(5) 0.8012(8) 0.4224(4) 0.092(6) Uani 1 1 d U .
H11I H 0.4124 0.8371 0.4180 0.138 Uiso 1 1 calc R .
H11J H 0.4316 0.7910 0.4436 0.138 Uiso 1 1 calc R .
H11K H 0.4112 0.7710 0.4094 0.138 Uiso 1 1 calc R .
C115 C 0.4581(3) 0.8087(6) 0.4163(3) 0.038(3) Uani 1 1 d U .
C116 C 0.5700(4) 0.6832(5) 0.3422(3) 0.039(4) Uani 1 1 d U .
H11L H 0.5686 0.6507 0.3290 0.059 Uiso 1 1 calc R .
H11M H 0.5939 0.6925 0.3541 0.059 Uiso 1 1 calc R .
H11N H 0.5585 0.7162 0.3299 0.059 Uiso 1 1 calc R .
C117 C 0.5526(4) 0.6677(6) 0.3632(3) 0.048 Uiso 1 1 d . .
C118 C 0.4203(6) 0.7085(9) 0.3622(5) 0.102 Uiso 1 1 d . .
H11O H 0.4005 0.6892 0.3472 0.154 Uiso 1 1 calc R .
H11P H 0.4212 0.7479 0.3559 0.154 Uiso 1 1 calc R .
H11Q H 0.4183 0.7084 0.3817 0.154 Uiso 1 1 calc R .
C119 C 0.4558(5) 0.6744(7) 0.3656(3) 0.068(5) Uani 1 1 d U .
C120 C 0.4547(4) 0.6192(6) 0.4367(3) 0.061(5) Uani 1 1 d U .
H12C H 0.4786 0.6261 0.4499 0.092 Uiso 1 1 calc R .
H12D H 0.4405 0.6257 0.4480 0.092 Uiso 1 1 calc R .
H12E H 0.4477 0.6453 0.4195 0.092 Uiso 1 1 calc R .
C121 C 0.4504(4) 0.5577(6) 0.4254(3) 0.048(4) Uani 1 1 d U .
C122 C 0.3631(5) 0.5239(8) 0.3476(4) 0.079(6) Uani 1 1 d U .
H12F H 0.3423 0.5400 0.3322 0.118 Uiso 1 1 calc R .
H12G H 0.3776 0.5548 0.3596 0.118 Uiso 1 1 calc R .
H12H H 0.3571 0.4985 0.3608 0.118 Uiso 1 1 calc R .
C123 C 0.3827(4) 0.4895(6) 0.3320(3) 0.041(4) Uani 1 1 d U .
C124 C 0.4677(4) 0.5859(6) 0.3018(3) 0.044(4) Uani 1 1 d U .
H12I H 0.4517 0.5875 0.2806 0.067 Uiso 1 1 calc R .
H12J H 0.4910 0.5890 0.3032 0.067 Uiso 1 1 calc R .
H12K H 0.4630 0.6175 0.3129 0.067 Uiso 1 1 calc R .
C125 C 0.4632(3) 0.5265(6) 0.3162(3) 0.038(3) Uani 1 1 d U .

loop_
_atom_site_aniso_label
_atom_site_aniso_U_11
_atom_site_aniso_U_22
_atom_site_aniso_U_33
_atom_site_aniso_U_23
_atom_site_aniso_U_13
_atom_site_aniso_U_12
Er1 0.0172(3) 0.0212(3) 0.0348(3) -0.0025(3) 0.0103(2) 0.0006(2)
Er2 0.0242(3) 0.0338(3) 0.0204(3) 0.0025(3) 0.0073(2) -0.0058(3)
Er3 0.0356(4) 0.0277(3) 0.0234(3) -0.0013(3) 0.0125(3) 0.0030(3)
Cd1 0.0251(5) 0.0332(5) 0.0392(6) 0.0000(5) 0.0151(4) -0.0034(4)
Cd2 0.0283(5) 0.0307(5) 0.0384(6) -0.0034(4) 0.0172(5) -0.0027(4)
Cd3 0.0348(6) 0.0388(6) 0.0269(5) 0.0020(5) 0.0096(4) -0.0057(5)
Cd4 0.0413(6) 0.0653(8) 0.0274(6) -0.0001(5) 0.0130(5) -0.0170(6)
Cd5 0.0303(6) 0.0416(6) 0.0243(5) -0.0003(5) 0.0057(4) -0.0053(5)
Cd6 0.0336(6) 0.0331(6) 0.0362(6) -0.0039(5) 0.0152(5) 0.0037(4)
Cd7 0.0336(6) 0.0483(6) 0.0404(6) -0.0128(5) 0.0151(5) 0.0018(5)
Cd8 0.0324(6) 0.0293(5) 0.0330(6) -0.0018(4) 0.0121(4) 0.0033(4)
Cd9 0.0236(5) 0.0331(5) 0.0346(6) 0.0006(4) 0.0115(4) -0.0023(4)
Cl1 0.093(4) 0.151(5) 0.073(3) 0.018(3) 0.027(3) -0.021(4)
Cl2 0.113(5) 0.112(5) 0.233(7) -0.062(5) 0.080(5) -0.023(4)
Cl3 0.067(3) 0.086(3) 0.056(2) -0.031(2) 0.031(2) -0.002(2)
Cl4 0.051(2) 0.073(3) 0.044(2) -0.007(2) 0.0196(18) -0.023(2)
Cl5 0.036(2) 0.045(2) 0.079(3) 0.0181(19) 0.0346(19) 0.0053(17)
N1 0.036(6) 0.039(6) 0.028(5) 0.002(5) 0.011(4) -0.003(5)
N2 0.018(5) 0.033(5) 0.028(5) 0.003(4) 0.004(4) -0.004(4)
N3 0.049(6) 0.057(6) 0.046(6) 0.011(5) 0.024(5) 0.000(5)
N4 0.041(6) 0.039(6) 0.048(6) 0.001(5) 0.015(5) -0.001(5)
N5 0.018(5) 0.035(5) 0.038(5) -0.001(5) 0.012(4) -0.011(4)
N6 0.033(5) 0.026(5) 0.033(5) -0.004(4) 0.011(4) -0.010(4)
N7 0.016(5) 0.035(5) 0.027(5) -0.003(4) 0.003(4) -0.006(4)
N8 0.037(6) 0.035(5) 0.033(5) -0.003(5) 0.009(5) 0.003(5)
N9 0.050(6) 0.046(6) 0.053(6) -0.011(5) 0.021(5) 0.001(5)
O1 0.049(6) 0.048(5) 0.050(5) 0.012(5) 0.014(4) -0.004(5)
O2 0.031(5) 0.037(5) 0.027(4) 0.005(4) 0.008(4) -0.005(4)
O3 0.037(5) 0.041(5) 0.025(4) -0.010(4) 0.016(4) -0.013(4)
O4 0.050(5) 0.049(5) 0.032(5) 0.006(4) 0.035(4) 0.004(4)
O5 0.037(5) 0.044(5) 0.049(5) -0.016(4) 0.019(4) -0.012(4)
O6 0.028(4) 0.032(4) 0.033(4) -0.010(4) 0.009(4) -0.020(4)
O7 0.045(5) 0.033(5) 0.049(5) -0.005(4) 0.021(4) 0.008(4)
O8 0.043(5) 0.040(5) 0.066(6) -0.012(4) 0.021(5) 0.016(4)
O9 0.029(5) 0.033(5) 0.052(5) -0.004(4) 0.020(4) 0.003(4)
O10 0.023(4) 0.024(4) 0.037(4) 0.002(4) 0.017(4) -0.003(3)
O11 0.019(4) 0.039(5) 0.054(5) 0.012(4) 0.019(4) 0.006(4)
O12 0.026(5) 0.037(5) 0.051(5) -0.007(4) 0.010(4) 0.002(4)
O13 0.027(5) 0.040(5) 0.036(5) 0.012(4) 0.014(4) -0.002(4)
O14 0.027(4) 0.034(4) 0.023(4) 0.003(4) 0.004(3) -0.010(4)
O15 0.031(5) 0.036(5) 0.023(4) 0.006(4) 0.010(4) 0.002(4)
O16 0.040(5) 0.038(5) 0.036(5) -0.013(4) 0.013(4) 0.009(4)
O17 0.062(6) 0.073(6) 0.044(5) 0.001(5) 0.014(5) -0.003(5)
O18 0.035(5) 0.041(5) 0.031(5) 0.008(4) -0.002(4) 0.001(4)
O19 0.028(4) 0.035(4) 0.027(4) 0.008(4) 0.015(4) -0.003(4)
O20 0.021(4) 0.040(5) 0.036(4) 0.004(4) 0.015(4) 0.006(4)
O21 0.070(6) 0.081(6) 0.060(6) 0.027(5) 0.051(5) 0.034(5)
O22 0.036(5) 0.036(5) 0.046(5) 0.009(4) 0.024(4) 0.006(4)
O23 0.027(5) 0.031(5) 0.065(5) -0.005(4) 0.021(4) -0.005(4)
O24 0.034(5) 0.023(4) 0.044(5) -0.001(4) 0.019(4) 0.015(4)
O25 0.038(5) 0.039(5) 0.036(5) -0.005(4) 0.018(4) -0.006(4)
O26 0.031(5) 0.032(4) 0.036(4) -0.002(4) 0.022(4) -0.006(4)
O27 0.013(4) 0.037(5) 0.048(5) -0.006(4) 0.019(4) -0.002(4)
O28 0.035(5) 0.041(5) 0.034(4) -0.003(4) 0.026(4) 0.006(4)
O29 0.045(6) 0.081(6) 0.060(6) -0.009(5) 0.023(5) 0.000(5)
O30 0.051(6) 0.078(6) 0.034(5) -0.002(5) 0.019(4) -0.016(5)
O31 0.033(5) 0.037(5) 0.021(4) -0.004(4) 0.008(4) 0.005(4)
O32 0.056(6) 0.024(4) 0.023(4) -0.003(4) 0.011(4) 0.008(4)
O33 0.031(5) 0.030(5) 0.051(5) -0.009(4) 0.016(4) -0.009(4)
O34 0.041(5) 0.041(5) 0.053(5) -0.004(4) 0.025(4) 0.004(4)
O35 0.044(5) 0.029(4) 0.041(5) -0.008(4) 0.030(4) -0.004(4)
O36 0.036(5) 0.040(5) 0.029(4) -0.005(4) 0.019(4) -0.012(4)
O37 0.046(5) 0.043(5) 0.063(6) 0.006(4) 0.030(5) 0.021(4)
O38 0.064(7) 0.107(8) 0.074(7) 0.017(6) 0.011(5) -0.013(6)
O39 0.042(5) 0.046(5) 0.070(6) -0.003(5) 0.032(5) -0.014(4)
O40 0.049(6) 0.062(6) 0.070(6) -0.008(5) 0.036(5) -0.025(5)
O41 0.046(5) 0.057(6) 0.042(5) 0.002(4) 0.015(4) 0.004(5)
O42 0.040(5) 0.050(5) 0.027(4) 0.003(4) 0.017(4) 0.004(4)
O43 0.033(5) 0.045(5) 0.025(4) 0.009(4) 0.002(4) -0.009(4)
O44 0.017(4) 0.041(5) 0.019(4) 0.004(4) -0.005(3) -0.011(4)
C1 0.068(8) 0.054(7) 0.046(7) 0.015(6) 0.022(6) -0.018(6)
C2 0.031(6) 0.037(6) 0.041(7) -0.006(6) 0.011(5) 0.000(5)
C3 0.051(7) 0.046(7) 0.047(7) 0.005(6) 0.020(6) -0.016(6)
C4 0.056(8) 0.047(7) 0.053(7) 0.002(6) 0.023(6) -0.008(6)
C5 0.064(8) 0.050(7) 0.053(7) -0.014(6) 0.025(6) -0.001(6)
C6 0.044(7) 0.033(6) 0.034(6) 0.003(5) 0.019(5) -0.007(5)
C7 0.034(6) 0.027(6) 0.041(7) -0.001(5) 0.017(5) -0.002(5)
C8 0.032(7) 0.050(7) 0.039(7) -0.011(6) 0.006(5) 0.001(6)
C9 0.050(7) 0.051(7) 0.042(7) 0.008(6) 0.012(6) 0.004(6)
C10 0.049(7) 0.055(7) 0.053(7) -0.009(6) 0.026(6) 0.005(6)
C11 0.050(7) 0.045(7) 0.060(8) 0.003(6) 0.024(6) -0.010(6)
C12 0.061(8) 0.041(7) 0.036(6) 0.001(6) 0.029(6) -0.006(6)
C13 0.043(7) 0.050(7) 0.043(7) -0.005(6) 0.025(6) -0.007(6)
C14 0.037(7) 0.036(6) 0.036(6) 0.005(5) 0.019(5) -0.012(5)
C15 0.028(6) 0.035(6) 0.038(7) 0.004(5) 0.015(5) -0.010(5)
C16 0.028(6) 0.039(6) 0.029(6) -0.002(5) 0.014(5) -0.002(5)
C17 0.032(6) 0.027(6) 0.026(6) 0.011(5) 0.008(5) 0.002(5)
C18 0.045(7) 0.044(7) 0.028(6) 0.009(6) 0.009(5) 0.000(6)
C19 0.060(8) 0.048(7) 0.047(7) -0.003(6) 0.019(6) -0.018(6)
C20 0.032(6) 0.026(6) 0.023(6) 0.009(5) 0.000(5) -0.001(5)
C21 0.023(6) 0.042(6) 0.031(6) 0.002(5) 0.013(5) -0.012(5)
C22 0.056(8) 0.050(7) 0.052(7) -0.023(6) 0.032(6) -0.006(6)
C23 0.064(8) 0.060(8) 0.076(8) -0.004(7) 0.042(7) -0.017(7)
C24 0.027(6) 0.039(7) 0.046(7) -0.022(6) 0.011(5) -0.009(5)
C25 0.043(7) 0.058(8) 0.070(8) -0.010(7) 0.021(6) -0.006(6)
C26 0.052(8) 0.063(8) 0.057(8) -0.020(7) 0.017(6) -0.010(7)
C27 0.054(8) 0.062(8) 0.041(7) -0.006(6) 0.019(6) 0.011(6)
C28 0.037(7) 0.050(7) 0.050(7) -0.005(6) 0.013(6) -0.001(6)
C29 0.029(6) 0.027(6) 0.019(6) 0.001(5) 0.002(5) 0.007(5)
C30 0.049(7) 0.051(7) 0.051(7) -0.013(6) 0.025(6) 0.002(6)
C31 0.073(9) 0.053(8) 0.062(8) 0.003(7) 0.031(7) -0.004(7)
C32 0.065(8) 0.055(8) 0.056(8) -0.001(6) 0.026(6) -0.024(7)
C33 0.070(9) 0.082(9) 0.097(9) -0.013(8) 0.036(7) -0.019(7)
C34 0.057(8) 0.073(8) 0.076(8) 0.002(7) 0.037(7) 0.029(7)
C36 0.055(8) 0.066(8) 0.078(8) 0.017(7) 0.033(7) -0.008(7)
C37 0.045(7) 0.031(6) 0.051(7) 0.005(6) 0.006(6) -0.007(6)
C38 0.044(7) 0.038(7) 0.053(7) -0.009(6) 0.015(6) -0.004(6)
C39 0.063(8) 0.057(8) 0.082(9) 0.003(7) 0.021(7) 0.006(7)
C40 0.091(10) 0.087(10) 0.093(10) 0.001(8) 0.034(8) 0.007(8)
C41 0.077(9) 0.069(9) 0.078(9) -0.001(7) 0.021(7) 0.009(7)
C42 0.043(7) 0.047(7) 0.051(7) -0.009(6) 0.019(6) -0.009(6)
C43 0.030(6) 0.026(6) 0.029(6) -0.007(5) 0.005(5) 0.012(5)
C44 0.063(8) 0.073(8) 0.084(9) -0.010(7) 0.034(7) 0.012(7)
C45 0.044(7) 0.058(8) 0.057(7) 0.009(6) 0.022(6) 0.001(6)
C46 0.026(6) 0.026(6) 0.036(6) -0.007(5) 0.020(5) -0.002(5)
C47 0.032(6) 0.028(6) 0.034(6) 0.005(5) 0.008(5) 0.005(5)
C48 0.037(7) 0.041(7) 0.055(7) -0.004(6) 0.027(6) 0.019(6)
C49 0.039(7) 0.029(6) 0.052(7) -0.009(6) 0.020(6) -0.004(5)
C50 0.028(6) 0.031(6) 0.034(6) -0.011(5) 0.016(5) -0.004(5)
C51 0.026(6) 0.011(5) 0.040(6) -0.012(5) 0.009(5) -0.009(5)
C52 0.024(6) 0.025(6) 0.047(7) -0.008(5) 0.008(5) -0.009(5)
C53 0.018(6) 0.036(6) 0.039(6) -0.017(5) 0.014(5) -0.005(5)
C54 0.022(6) 0.040(6) 0.032(6) 0.001(5) 0.017(5) 0.008(5)
C55 0.015(5) 0.031(6) 0.032(6) -0.003(5) 0.012(5) 0.004(5)
C56 0.027(6) 0.018(5) 0.032(6) -0.004(5) 0.013(5) 0.000(5)
C57 0.027(6) 0.046(7) 0.037(6) -0.003(6) 0.014(5) -0.001(5)
C58 0.030(6) 0.037(6) 0.035(6) -0.005(5) 0.016(5) -0.002(5)
C59 0.046(7) 0.036(6) 0.043(7) 0.007(6) 0.026(6) 0.005(6)
C60 0.035(7) 0.044(7) 0.050(7) 0.004(6) 0.015(6) 0.002(6)
C61 0.028(7) 0.037(7) 0.073(8) 0.004(6) 0.001(6) 0.008(6)
C62 0.057(8) 0.044(7) 0.079(8) 0.011(7) 0.018(7) 0.006(6)
C63 0.044(7) 0.064(8) 0.064(8) -0.009(7) 0.021(6) -0.002(6)
C64 0.030(6) 0.039(7) 0.047(7) 0.008(6) 0.008(5) 0.018(6)
C65 0.020(6) 0.036(6) 0.048(7) 0.000(6) 0.013(5) -0.002(5)
C66 0.030(7) 0.055(7) 0.054(7) 0.003(6) 0.006(6) -0.006(6)
C67 0.045(7) 0.053(7) 0.051(7) 0.011(6) 0.022(6) -0.011(6)
C68 0.020(4) 0.031(4) 0.034(5) 0.001(4) 0.009(3) -0.004(4)
C69 0.053(7) 0.046(7) 0.043(7) -0.001(6) 0.017(6) -0.013(6)
C70 0.040(7) 0.043(7) 0.050(7) 0.003(6) 0.007(6) -0.013(6)
C71 0.034(7) 0.037(7) 0.049(7) -0.010(6) 0.006(6) -0.005(6)
C72 0.042(7) 0.034(6) 0.046(7) 0.000(6) 0.016(6) 0.000(6)
C73 0.028(6) 0.034(6) 0.033(6) -0.012(5) 0.018(5) -0.001(5)
C74 0.023(6) 0.049(7) 0.037(6) -0.006(6) 0.014(5) 0.004(5)
C75 0.033(6) 0.032(6) 0.028(6) 0.009(5) 0.016(5) 0.000(5)
C76 0.028(6) 0.034(6) 0.026(6) 0.000(5) 0.020(5) -0.005(5)
C77 0.031(6) 0.039(6) 0.043(7) 0.000(5) 0.020(5) 0.003(5)
C78 0.039(7) 0.043(7) 0.038(6) 0.005(6) 0.020(5) 0.007(6)
C79 0.030(6) 0.038(6) 0.040(6) -0.005(5) 0.022(5) -0.008(5)
C80 0.031(6) 0.028(6) 0.031(6) 0.005(5) 0.017(5) 0.008(5)
C81 0.037(7) 0.050(7) 0.050(7) 0.014(6) 0.022(6) 0.001(6)
C82 0.030(6) 0.037(6) 0.041(7) -0.002(6) 0.017(5) -0.001(5)
C83 0.030(6) 0.041(7) 0.032(6) -0.009(5) 0.013(5) 0.004(5)
C84 0.041(7) 0.042(7) 0.033(6) -0.012(6) 0.005(5) -0.007(6)
C85 0.027(6) 0.044(7) 0.042(7) -0.007(6) 0.010(5) 0.001(5)
C86 0.027(6) 0.032(6) 0.038(6) -0.003(5) 0.011(5) 0.005(5)
C87 0.038(7) 0.031(6) 0.027(6) -0.004(5) 0.016(5) -0.006(5)
C88 0.053(8) 0.057(8) 0.056(7) -0.021(6) 0.017(6) 0.012(6)
C89 0.072(9) 0.082(9) 0.056(8) 0.020(7) 0.019(7) -0.014(7)
C90 0.044(7) 0.043(7) 0.046(7) 0.006(6) 0.004(6) -0.001(6)
C91 0.059(8) 0.069(8) 0.044(7) 0.013(7) 0.011(6) -0.007(7)
C92 0.077(9) 0.069(9) 0.082(9) 0.023(7) 0.013(7) 0.004(7)
C93 0.067(9) 0.060(8) 0.086(9) 0.006(7) 0.021(7) -0.003(7)
C94 0.042(7) 0.033(6) 0.049(7) 0.010(6) 0.011(6) 0.001(6)
C95 0.043(7) 0.040(7) 0.041(7) 0.007(6) 0.008(6) -0.021(6)
C96 0.046(7) 0.035(7) 0.061(8) 0.000(6) 0.015(6) 0.011(6)
C97 0.056(8) 0.081(9) 0.063(8) -0.030(7) 0.023(6) 0.014(7)
C98 0.096(10) 0.107(10) 0.074(9) -0.011(8) 0.035(7) 0.011(8)
C100 0.057(8) 0.054(8) 0.057(7) 0.019(6) 0.026(6) -0.001(6)
C102 0.057(8) 0.055(8) 0.068(8) 0.028(7) 0.022(6) 0.008(6)
C103 0.036(6) 0.048(7) 0.056(7) 0.007(6) 0.036(6) 0.008(6)
C104 0.029(6) 0.044(7) 0.058(7) -0.001(6) 0.016(6) 0.012(6)
C105 0.030(6) 0.021(6) 0.048(7) -0.005(5) 0.018(5) -0.005(5)
C106 0.088(9) 0.088(9) 0.073(8) -0.008(7) 0.044(7) -0.027(8)
C107 0.030(6) 0.025(6) 0.034(6) -0.004(5) 0.015(5) -0.014(5)
C108 0.037(6) 0.032(6) 0.024(6) -0.001(5) 0.010(5) -0.002(5)
C109 0.018(6) 0.036(6) 0.030(6) -0.003(5) 0.010(5) 0.001(5)
C110 0.061(8) 0.085(9) 0.055(8) -0.006(7) 0.018(7) -0.004(7)
C111 0.053(8) 0.052(7) 0.055(7) -0.005(6) 0.020(6) -0.006(6)
C112 0.054(8) 0.047(7) 0.037(7) -0.002(6) 0.010(6) 0.003(6)
C113 0.028(6) 0.027(6) 0.031(6) 0.000(5) 0.016(5) 0.007(5)
C114 0.089(10) 0.083(9) 0.106(10) 0.001(8) 0.042(8) 0.002(8)
C115 0.027(6) 0.044(7) 0.051(7) -0.011(6) 0.023(5) -0.004(5)
C116 0.044(7) 0.026(6) 0.041(7) -0.007(5) 0.011(6) -0.001(5)
C119 0.073(9) 0.067(8) 0.051(8) -0.002(7) 0.011(6) 0.023(7)
C120 0.054(8) 0.063(8) 0.062(8) 0.001(7) 0.018(6) 0.006(7)
C121 0.046(7) 0.046(7) 0.044(7) -0.004(6) 0.010(6) -0.005(6)
C122 0.080(9) 0.090(9) 0.070(8) 0.000(7) 0.034(7) 0.019(8)
C123 0.041(7) 0.053(7) 0.032(6) 0.000(6) 0.018(5) 0.003(6)
C124 0.042(7) 0.049(7) 0.044(7) 0.005(6) 0.020(6) -0.021(6)
C125 0.033(6) 0.040(6) 0.036(6) 0.001(6) 0.009(5) -0.001(5)

loop_
_atom_type_symbol
_atom_type_description
_atom_type_scat_dispersion_real
_atom_type_scat_dispersion_imag
_atom_type_scat_source
C C 0.0033 0.0016 'International Tables Vol C Tables 4.2.6.8 and 6.1.1.4'
H H 0.0000 0.0000 'International Tables Vol C Tables 4.2.6.8 and 6.1.1.4'
N N 0.0061 0.0033 'International Tables Vol C Tables 4.2.6.8 and 6.1.1.4'
O O 0.0106 0.0060 'International Tables Vol C Tables 4.2.6.8 and 6.1.1.4'
Cd Cd -0.8075 1.2024 'International Tables Vol C Tables 4.2.6.8 and 6.1.1.4'
Er Er -0.2586 4.9576 'International Tables Vol C Tables 4.2.6.8 and 6.1.1.4'
Cl Cl 0.1484 0.1585 'International Tables Vol C Tables 4.2.6.8 and 6.1.1.4'

loop_
_geom_angle_atom_site_label_1
_geom_angle_atom_site_label_2
_geom_angle_atom_site_label_3
_geom_angle
_geom_angle_site_symmetry_1
_geom_angle_site_symmetry_3
O11 Er1 O10 136.0(3) . .
O11 Er1 O27 113.7(3) . .
O10 Er1 O27 87.5(3) . .
O11 Er1 O26 83.5(3) . .
O10 Er1 O26 100.4(3) . .
O27 Er1 O26 145.7(3) . .
O11 Er1 O24 69.6(3) . .
O10 Er1 O24 154.4(3) . .
O27 Er1 O24 78.7(3) . .
O26 Er1 O24 80.4(3) . .
O11 Er1 N6 73.0(3) . .
O10 Er1 N6 75.6(3) . .
O27 Er1 N6 76.5(3) . .
O26 Er1 N6 137.8(3) . .
O24 Er1 N6 120.8(3) . .
O11 Er1 O9 77.6(3) . .
O10 Er1 O9 64.1(3) . .
O27 Er1 O9 142.3(3) . .
O26 Er1 O9 68.1(3) . .
O24 Er1 O9 136.6(3) . .
N6 Er1 O9 72.9(3) . .
O11 Er1 Cl2 145.4(2) . .
O10 Er1 Cl2 73.4(2) . .
O27 Er1 Cl2 79.3(3) . .
O26 Er1 Cl2 71.3(2) . .
O24 Er1 Cl2 82.9(2) . .
N6 Er1 Cl2 141.1(3) . .
O9 Er1 Cl2 112.5(2) . .
O11 Er1 Cd9 38.4(2) . .
O10 Er1 Cd9 162.3(2) . .
O27 Er1 Cd9 110.1(2) . .
O26 Er1 Cd9 64.31(19) . .
O24 Er1 Cd9 37.2(2) . .
N6 Er1 Cd9 109.1(2) . .
O9 Er1 Cd9 100.37(18) . .
Cl2 Er1 Cd9 107.55(13) . .
O19 Er2 O14 88.6(3) . .
O19 Er2 O2 113.2(3) . .
O14 Er2 O2 133.9(3) . .
O19 Er2 O42 146.3(3) . .
O14 Er2 O42 101.5(3) . .
O2 Er2 O42 82.7(3) . .
O19 Er2 O44 78.2(3) . .
O14 Er2 O44 154.9(3) . .
O2 Er2 O44 71.3(3) . .
O42 Er2 O44 79.5(3) . .
O19 Er2 N1 73.4(3) . .
O14 Er2 N1 75.0(3) . .
O2 Er2 N1 73.5(3) . .
O42 Er2 N1 140.2(3) . .
O44 Er2 N1 120.2(3) . .
O19 Er2 O13 142.4(3) . .
O14 Er2 O13 65.0(3) . .
O2 Er2 O13 74.5(3) . .
O42 Er2 O13 69.0(3) . .
O44 Er2 O13 135.7(3) . .
N1 Er2 O13 74.1(3) . .
O19 Er2 Cl1 78.3(2) . .
O14 Er2 Cl1 74.0(2) . .
O2 Er2 Cl1 147.5(2) . .
O42 Er2 Cl1 73.9(2) . .
O44 Er2 Cl1 82.4(2) . .
N1 Er2 Cl1 138.1(3) . .
O13 Er2 Cl1 115.9(2) . .
O19 Er2 Cd3 109.4(2) . .
O14 Er2 Cd3 162.0(2) . .
O2 Er2 Cd3 38.3(2) . .
O42 Er2 Cd3 64.1(2) . .
O44 Er2 Cd3 38.22(19) . .
N1 Er2 Cd3 108.6(2) . .
O13 Er2 Cd3 98.53(17) . .
Cl1 Er2 Cd3 109.70(11) . .
O3 Er3 O35 87.6(3) . .
O3 Er3 O15 137.5(3) . .
O35 Er3 O15 112.1(3) . .
O3 Er3 O34 102.5(3) . .
O35 Er3 O34 148.6(3) . .
O15 Er3 O34 80.4(3) . .
O3 Er3 O32 151.8(3) . .
O35 Er3 O32 76.7(3) . .
O15 Er3 O32 70.6(3) . .
O34 Er3 O32 81.1(3) . .
O3 Er3 O37 73.0(3) . .
O35 Er3 O37 77.4(3) . .
O15 Er3 O37 145.9(3) . .
O34 Er3 O37 77.3(3) . .
O32 Er3 O37 80.8(3) . .
O3 Er3 N8 76.1(3) . .
O35 Er3 N8 73.8(3) . .
O15 Er3 N8 74.3(3) . .
O34 Er3 N8 137.4(3) . .
O32 Er3 N8 120.1(3) . .
O37 Er3 N8 138.2(3) . .
O3 Er3 O4 63.3(3) . .
O35 Er3 O4 140.3(3) . .
O15 Er3 O4 79.4(3) . .
O34 Er3 O4 68.6(3) . .
O32 Er3 O4 140.4(3) . .
O37 Er3 O4 115.0(3) . .
N8 Er3 O4 73.4(3) . .
O3 Er3 Cd6 165.2(2) . .
O35 Er3 Cd6 107.2(2) . .
O15 Er3 Cd6 37.66(19) . .
O34 Er3 Cd6 64.4(2) . .
O32 Er3 Cd6 37.80(18) . .
O37 Er3 Cd6 108.6(2) . .
N8 Er3 Cd6 108.4(2) . .
O4 Er3 Cd6 103.9(2) . .
O22 Cd1 O25 103.7(3) . .
O22 Cd1 O6 150.6(3) . .
O25 Cd1 O6 75.0(3) . .
O22 Cd1 O5 104.0(3) . .
O25 Cd1 O5 141.6(3) . .
O6 Cd1 O5 67.8(3) . .
O22 Cd1 Cl5 102.3(2) . .
O25 Cd1 Cl5 103.3(2) . .
O6 Cd1 Cl5 106.6(2) . .
O5 Cd1 Cl5 96.3(2) . .
O22 Cd1 O21 54.9(3) . .
O25 Cd1 O21 91.4(3) . .
O6 Cd1 O21 95.8(3) . .
O5 Cd1 O21 83.2(3) . .
Cl5 Cd1 O21 155.8(2) . .
O22 Cd1 C103 27.5(3) . .
O25 Cd1 C103 98.6(3) . .
O6 Cd1 C103 123.1(3) . .
O5 Cd1 C103 93.8(3) . .
Cl5 Cd1 C103 129.4(3) . .
O21 Cd1 C103 27.4(3) . .
N7 Cd2 O14 80.6(3) . .
N7 Cd2 O20 92.5(3) . .
O14 Cd2 O20 94.3(3) . .
N7 Cd2 O23 92.7(3) . .
O14 Cd2 O23 172.0(3) . .
O20 Cd2 O23 90.4(3) . .
N7 Cd2 O21 84.3(4) . .
O14 Cd2 O21 86.4(3) . .
O20 Cd2 O21 176.5(3) . .
O23 Cd2 O21 88.5(3) . .
N7 Cd2 Cl1 156.6(3) . .
O14 Cd2 Cl1 76.2(2) . .
O20 Cd2 Cl1 86.0(2) . .
O23 Cd2 Cl1 110.7(3) . .
O21 Cd2 Cl1 97.5(3) . .
O18 Cd3 O41 76.2(3) . .
O18 Cd3 O44 139.1(3) . .
O41 Cd3 O44 86.7(3) . .
O18 Cd3 N9 82.4(4) . .
O41 Cd3 N9 158.1(4) . .
O44 Cd3 N9 113.1(4) . .
O18 Cd3 O2 147.1(3) . .
O41 Cd3 O2 98.3(3) . .
O44 Cd3 O2 71.2(3) . .
N9 Cd3 O2 97.1(3) . .
O18 Cd3 O1 82.8(3) . .
O41 Cd3 O1 91.3(4) . .
O44 Cd3 O1 135.2(3) . .
N9 Cd3 O1 81.3(4) . .
O2 Cd3 O1 64.8(3) . .
O18 Cd3 Er2 154.7(2) . .
O41 Cd3 Er2 78.5(2) . .
O44 Cd3 Er2 39.26(18) . .
N9 Cd3 Er2 122.6(3) . .
O2 Cd3 Er2 37.2(2) . .
O1 Cd3 Er2 96.5(2) . .
O18 Cd4 O40 148.0(3) . .
O18 Cd4 O41 75.7(3) . .
O40 Cd4 O41 111.3(3) . .
O18 Cd4 O17 67.5(3) . .
O40 Cd4 O17 95.7(4) . .
O41 Cd4 O17 142.0(4) . .
O18 Cd4 Cl4 112.1(2) . .
O40 Cd4 Cl4 99.1(3) . .
O41 Cd4 Cl4 92.3(3) . .
O17 Cd4 Cl4 109.9(3) . .
O18 Cd4 O39 94.6(3) . .
O40 Cd4 O39 55.3(3) . .
O41 Cd4 O39 90.2(3) . .
O17 Cd4 O39 83.5(3) . .
Cl4 Cd4 O39 153.0(3) . .
O18 Cd4 C121 121.9(3) . .
O40 Cd4 C121 27.6(3) . .
O41 Cd4 C121 101.2(3) . .
O17 Cd4 C121 90.4(3) . .
Cl4 Cd4 C121 126.0(3) . .
O39 Cd4 C121 27.8(3) . .
N2 Cd5 O38 151.7(4) . .
N2 Cd5 O36 92.9(3) . .
O38 Cd5 O36 114.7(4) . .
N2 Cd5 O3 79.9(3) . .
O38 Cd5 O3 103.6(4) . .
O36 Cd5 O3 92.9(3) . .
N2 Cd5 O43 92.3(3) . .
O38 Cd5 O43 83.1(4) . .
O36 Cd5 O43 87.8(3) . .
O3 Cd5 O43 172.2(3) . .
N2 Cd5 O39 82.0(3) . .
O38 Cd5 O39 70.3(4) . .
O36 Cd5 O39 174.8(3) . .
O3 Cd5 O39 87.1(3) . .
O43 Cd5 O39 91.5(3) . .
N2 Cd5 O37 148.1(3) . .
O38 Cd5 O37 49.9(4) . .
O36 Cd5 O37 81.2(3) . .
O3 Cd5 O37 69.2(3) . .
O43 Cd5 O37 118.5(3) . .
O39 Cd5 O37 103.6(3) . .
O7 Cd6 O32 135.5(3) . .
O7 Cd6 O33 76.6(3) . .
O32 Cd6 O33 88.5(3) . .
O7 Cd6 N4 81.4(4) . .
O32 Cd6 N4 112.9(4) . .
O33 Cd6 N4 156.6(4) . .
O7 Cd6 O15 151.0(3) . .
O32 Cd6 O15 71.4(3) . .
O33 Cd6 O15 97.0(3) . .
N4 Cd6 O15 98.6(3) . .
O7 Cd6 O16 85.3(3) . .
O32 Cd6 O16 135.4(3) . .
O33 Cd6 O16 84.7(3) . .
N4 Cd6 O16 85.9(4) . .
O15 Cd6 O16 65.8(3) . .
O7 Cd6 Er3 155.5(2) . .
O32 Cd6 Er3 39.4(2) . .
O33 Cd6 Er3 79.2(2) . .
N4 Cd6 Er3 123.1(3) . .
O15 Cd6 Er3 36.92(19) . .
O16 Cd6 Er3 96.17(19) . .
O29 Cd7 O7 148.0(3) . .
O29 Cd7 O33 110.5(3) . .
O7 Cd7 O33 76.6(3) . .
O29 Cd7 O8 101.1(4) . .
O7 Cd7 O8 67.4(3) . .
O33 Cd7 O8 144.0(3) . .
O29 Cd7 O30 55.8(3) . .
O7 Cd7 O30 94.0(3) . .
O33 Cd7 O30 90.4(3) . .
O8 Cd7 O30 93.5(3) . .
O29 Cd7 Cl3 98.4(3) . .
O7 Cd7 Cl3 111.4(2) . .
O33 Cd7 Cl3 100.0(2) . .
O8 Cd7 Cl3 91.9(3) . .
O30 Cd7 Cl3 154.1(3) . .
O29 Cd7 C111 27.8(3) . .
O7 Cd7 C111 121.8(3) . .
O33 Cd7 C111 100.1(3) . .
O8 Cd7 C111 99.9(3) . .
O30 Cd7 C111 28.1(3) . .
Cl3 Cd7 C111 126.1(3) . .
O10 Cd8 N5 79.8(3) . .
O10 Cd8 O28 95.2(3) . .
N5 Cd8 O28 94.6(3) . .
O10 Cd8 O31 168.0(3) . .
N5 Cd8 O31 90.6(3) . .
O28 Cd8 O31 92.7(3) . .
O10 Cd8 O30 85.5(3) . .
N5 Cd8 O30 81.7(3) . .
O28 Cd8 O30 176.1(3) . .
O31 Cd8 O30 86.1(3) . .
O10 Cd8 Cl2 78.0(3) . .
N5 Cd8 Cl2 157.6(3) . .
O28 Cd8 Cl2 84.5(3) . .
O31 Cd8 Cl2 111.8(3) . .
O30 Cd8 Cl2 99.3(3) . .
O24 Cd9 O6 135.2(3) . .
O24 Cd9 N3 111.7(4) . .
O6 Cd9 N3 81.6(4) . .
O24 Cd9 O25 91.3(3) . .
O6 Cd9 O25 75.6(3) . .
N3 Cd9 O25 155.4(4) . .
O24 Cd9 O11 69.9(3) . .
O6 Cd9 O11 153.1(3) . .
N3 Cd9 O11 98.2(4) . .
O25 Cd9 O11 97.9(3) . .
O24 Cd9 O12 135.2(3) . .
O6 Cd9 O12 87.1(3) . .
N3 Cd9 O12 83.7(4) . .
O25 Cd9 O12 85.9(3) . .
O11 Cd9 O12 66.3(3) . .
O24 Cd9 Er1 39.71(19) . .
O6 Cd9 Er1 155.1(2) . .
N3 Cd9 Er1 123.3(3) . .
O25 Cd9 Er1 79.9(2) . .
O11 Cd9 Er1 36.30(19) . .
O12 Cd9 Er1 96.18(19) . .
Cd2 Cl1 Er2 88.98(18) . .
Cd8 Cl2 Er1 87.1(2) . .
C8 N1 C9 109.9(11) . .
C8 N1 Er2 130.3(9) . .
C9 N1 Er2 119.7(8) . .
C15 N2 C14 117.7(10) . .
C15 N2 Cd5 126.6(9) . .
C14 N2 Cd5 115.5(7) . .
C30 N3 C31 114.9(9) . .
C30 N3 Cd9 127.7(7) . .
C31 N3 Cd9 117.3(6) . .
C37 N4 C36 120.6(9) . .
C37 N4 Cd6 126.2(8) . .
C36 N4 Cd6 113.2(6) . .
C52 N5 C53 117.6(7) . .
C52 N5 Cd8 124.1(6) . .
C53 N5 Cd8 116.3(6) . .
C59 N6 C58 114.4(8) . .
C59 N6 Er1 127.9(6) . .
C58 N6 Er1 117.3(5) . .
C74 N7 C75 116.7(8) . .
C74 N7 Cd2 124.7(6) . .
C75 N7 Cd2 117.8(5) . .
C81 N8 C80 115.5(8) . .
C81 N8 Er3 126.2(6) . .
C80 N8 Er3 117.8(5) . .
C96 N9 C97 120.3(9) . .
C96 N9 Cd3 127.5(7) . .
C97 N9 Cd3 112.2(6) . .
C2 O1 C1 116.6(10) . .
C2 O1 Cd3 110.8(8) . .
C1 O1 Cd3 125.7(8) . .
C7 O2 Er2 135.3(7) . .
C7 O2 Cd3 120.1(7) . .
Er2 O2 Cd3 104.5(3) . .
C21 O3 Er3 123.7(5) . .
C21 O3 Cd5 127.3(5) . .
Er3 O3 Cd5 109.0(3) . .
C20 O4 C22 117.1(7) . .
C20 O4 Er3 113.3(7) . .
C22 O4 Er3 129.3(6) . .
C24 O5 C23 117.5(8) . .
C24 O5 Cd1 115.8(5) . .
C23 O5 Cd1 126.6(6) . .
C29 O6 Cd9 132.2(6) . .
C29 O6 Cd1 122.4(6) . .
Cd9 O6 Cd1 105.2(3) . .
C43 O7 Cd6 131.6(6) . .
C43 O7 Cd7 123.6(6) . .
Cd6 O7 Cd7 104.2(4) . .
C42 O8 C44 119.4(9) . .
C42 O8 Cd7 115.3(6) . .
C44 O8 Cd7 120.6(7) . .
C45 O9 C46 115.3(8) . .
C45 O9 Er1 130.5(6) . .
C46 O9 Er1 114.1(5) . .
C51 O10 Er1 124.2(5) . .
C51 O10 Cd8 125.3(5) . .
Er1 O10 Cd8 110.1(3) . .
C65 O11 Er1 131.8(5) . .
C65 O11 Cd9 118.4(5) . .
Er1 O11 Cd9 105.2(3) . .
C64 O12 C66 114.8(8) . .
C64 O12 Cd9 117.7(5) . .
C66 O12 Cd9 124.6(6) . .
C68 O13 C67 115.3(8) . .
C68 O13 Er2 113.3(5) . .
C67 O13 Er2 131.4(6) . .
C73 O14 Er2 122.9(5) . .
C73 O14 Cd2 127.6(5) . .
Er2 O14 Cd2 109.5(3) . .
C87 O15 Er3 131.2(5) . .
C87 O15 Cd6 121.3(5) . .
Er3 O15 Cd6 105.4(3) . .
C86 O16 C88 118.4(8) . .
C86 O16 Cd6 112.2(5) . .
C88 O16 Cd6 123.7(6) . .
C90 O17 C89 119.7(9) . .
C90 O17 Cd4 114.9(6) . .
C89 O17 Cd4 123.9(7) . .
C95 O18 Cd4 125.0(7) . .
C95 O18 Cd3 129.6(7) . .
Cd4 O18 Cd3 105.2(3) . .
C101 O19 Er2 145.3(7) . .
C101 O20 Cd2 126.9(7) . .
C103 O21 Cd2 134.3(6) . .
C103 O21 Cd1 87.3(6) . .
Cd2 O21 Cd1 134.6(4) . .
C103 O22 Cd1 97.3(6) . .
C105 O23 Cd2 125.1(6) . .
C105 O24 Cd9 107.3(5) . .
C105 O24 Er1 140.6(6) . .
Cd9 O24 Er1 103.1(3) . .
C107 O25 Cd1 132.2(6) . .
C107 O25 Cd9 123.6(5) . .
Cd1 O25 Cd9 104.1(3) . .
C107 O26 Er1 147.0(6) . .
C109 O27 Er1 143.5(6) . .
C109 O28 Cd8 128.0(6) . .
C111 O29 Cd7 96.6(7) . .
C111 O30 Cd7 86.2(7) . .
C111 O30 Cd8 137.1(6) . .
Cd7 O30 Cd8 134.9(4) . .
C113 O31 Cd8 126.1(5) . .
C113 O32 Cd6 106.1(5) . .
C113 O32 Er3 146.5(5) . .
Cd6 O32 Er3 102.8(3) . .
C115 O33 Cd7 134.2(6) . .
C115 O33 Cd6 123.2(6) . .
Cd7 O33 Cd6 102.6(3) . .
C115 O34 Er3 146.2(7) . .
C117 O35 Er3 144.5(7) . .
C117 O36 Cd5 130.4(7) . .
C119 O37 Er3 149.8(9) . .
C119 O37 Cd5 93.8(9) . .
Er3 O37 Cd5 99.7(3) . .
C119 O38 Cd5 95.4(7) . .
C121 O39 Cd5 135.9(6) . .
C121 O39 Cd4 86.8(6) . .
Cd5 O39 Cd4 132.2(4) . .
C121 O40 Cd4 96.0(7) . .
C123 O41 Cd3 125.0(6) . .
C123 O41 Cd4 131.4(6) . .
Cd3 O41 Cd4 102.8(4) . .
C123 O42 Er2 146.7(7) . .
C125 O43 Cd5 126.9(6) . .
C125 O44 Cd3 102.9(6) . .
C125 O44 Er2 146.8(6) . .
Cd3 O44 Er2 102.5(3) . .
O1 C1 H1A 109.5 . .
O1 C1 H1B 109.5 . .
H1A C1 H1B 109.5 . .
O1 C1 H1C 109.5 . .
H1A C1 H1C 109.5 . .
H1B C1 H1C 109.5 . .
C3 C2 C7 121.7(13) . .
C3 C2 O1 124.4(13) . .
C7 C2 O1 113.8(11) . .
C4 C3 C2 120.6(14) . .
C4 C3 H3A 119.7 . .
C2 C3 H3A 119.7 . .
C3 C4 C5 119.8(14) . .
C3 C4 H4A 120.1 . .
C5 C4 H4A 120.1 . .
C4 C5 C6 119.9(13) . .
C4 C5 H5A 120.1 . .
C6 C5 H5A 120.1 . .
C7 C6 C5 119.4(12) . .
C7 C6 C8 124.7(12) . .
C5 C6 C8 115.9(12) . .
O2 C7 C6 124.1(12) . .
O2 C7 C2 117.3(11) . .
C6 C7 C2 118.5(12) . .
N1 C8 C6 125.2(13) . .
N1 C8 H8A 117.4 . .
C6 C8 H8A 117.4 . .
C10 C9 N1 111.5(11) 2_655 .
C10 C9 H9A 109.3 2_655 .
N1 C9 H9A 109.3 . .
C10 C9 H9B 109.3 2_655 .
N1 C9 H9B 109.3 . .
H9A C9 H9B 108.0 . .
C9 C10 C11 111.5(12) 2_655 .
C9 C10 H10A 109.3 2_655 .
C11 C10 H10A 109.3 . .
C9 C10 H10B 109.3 2_655 .
C11 C10 H10B 109.3 . .
H10A C10 H10B 108.0 . .
C12 C11 C10 112.5(12) . .
C12 C11 H11A 109.1 . .
C10 C11 H11A 109.1 . .
C12 C11 H11B 109.1 . .
C10 C11 H11B 109.1 . .
H11A C11 H11B 107.8 . .
C11 C12 C13 114.2(11) . .
C11 C12 H12A 108.7 . .
C13 C12 H12A 108.7 . .
C11 C12 H12B 108.7 . .
C13 C12 H12B 108.7 . .
H12A C12 H12B 107.6 . .
C14 C13 C12 111.4(11) . .
C14 C13 H13A 109.3 . .
C12 C13 H13A 109.3 . .
C14 C13 H13B 109.3 . .
C12 C13 H13B 109.3 . .
H13A C13 H13B 108.0 . .
N2 C14 C13 110.9(10) . .
N2 C14 H14A 109.5 . .
C13 C14 H14A 109.5 . .
N2 C14 H14B 109.5 . .
C13 C14 H14B 109.5 . .
H14A C14 H14B 108.0 . .
N2 C15 C16 128.0(12) . .
N2 C15 H15A 116.0 . .
C16 C15 H15A 116.0 . .
C17 C16 C21 118.0(10) . .
C17 C16 C15 116.5(11) . .
C21 C16 C15 125.4(10) . .
C18 C17 C16 125.0(12) . .
C18 C17 H17A 117.5 . .
C16 C17 H17A 117.5 . .
C17 C18 C19 118.1(12) . .
C17 C18 H18A 120.9 . .
C19 C18 H18A 120.9 . .
C20 C19 C18 118.4(14) . .
C20 C19 H19A 120.8 . .
C18 C19 H19A 120.8 . .
C19 C20 O4 125.2(12) . .
C19 C20 C21 123.7(11) . .
O4 C20 C21 111.0(8) . .
O3 C21 C20 118.6(9) . .
O3 C21 C16 124.7(9) . .
C20 C21 C16 116.7(8) . .
O4 C22 H22A 109.5 . .
O4 C22 H22B 109.5 . .
H22A C22 H22B 109.5 . .
O4 C22 H22C 109.5 . .
H22A C22 H22C 109.5 . .
H22B C22 H22C 109.5 . .
O5 C23 H23A 109.5 . .
O5 C23 H23B 109.5 . .
H23A C23 H23B 109.5 . .
O5 C23 H23C 109.5 . .
H23A C23 H23C 109.5 . .
H23B C23 H23C 109.5 . .
C25 C24 O5 123.5(12) . .
C25 C24 C29 121.0(14) . .
O5 C24 C29 115.6(10) . .
C24 C25 C26 120.3(15) . .
C24 C25 H25A 119.8 . .
C26 C25 H25A 119.8 . .
C27 C26 C25 118.2(14) . .
C27 C26 H26A 120.9 . .
C25 C26 H26A 120.9 . .
C26 C27 C28 121.8(15) . .
C26 C27 H27A 119.1 . .
C28 C27 H27A 119.1 . .
C29 C28 C27 120.0(14) . .
C29 C28 C30 125.4(13) . .
C27 C28 C30 114.4(14) . .
O6 C29 C28 123.7(11) . .
O6 C29 C24 117.6(11) . .
C28 C29 C24 118.6(11) . .
N3 C30 C28 127.8(13) . .
N3 C30 H30A 116.1 . .
C28 C30 H30A 116.1 . .
N3 C31 C32 109.2(11) . .
N3 C31 H31A 109.8 . .
C32 C31 H31A 109.8 . .
N3 C31 H31B 109.8 . .
C32 C31 H31B 109.8 . .
H31A C31 H31B 108.3 . .
C31 C32 C35 114.7(13) . .
C31 C32 H32A 108.6 . .
C35 C32 H32A 108.6 . .
C31 C32 H32B 108.6 . .
C35 C32 H32B 108.6 . .
H32A C32 H32B 107.6 . .
C33 C35 C32 109.5(14) . .
C33 C35 H35C 109.8 . .
C32 C35 H35C 109.8 . .
C33 C35 H35D 109.8 . .
C32 C35 H35D 109.8 . .
H35C C35 H35D 108.2 . .
C35 C33 C34 111.6(15) . 2_655
C35 C33 H33B 109.3 . .
C34 C33 H33B 109.3 2_655 .
C35 C33 H33C 109.3 . .
C34 C33 H33C 109.3 2_655 .
H33B C33 H33C 108.0 . .
C36 C34 C33 116.1(14) . 2_655
C36 C34 H34A 108.3 . .
C33 C34 H34A 108.3 2_655 .
C36 C34 H34B 108.3 . .
C33 C34 H34B 108.3 2_655 .
H34A C34 H34B 107.4 . .
N4 C36 C34 108.5(11) . .
N4 C36 H36A 110.0 . .
C34 C36 H36A 110.0 . .
N4 C36 H36B 110.0 . .
C34 C36 H36B 110.0 . .
H36A C36 H36B 108.4 . .
N4 C37 C38 129.1(13) . .
N4 C37 H37A 115.5 . .
C38 C37 H37A 115.5 . .
C43 C38 C37 127.0(13) . .
C43 C38 C39 120.4(14) . .
C37 C38 C39 112.5(14) . .
C40 C39 C38 122.2(18) . .
C40 C39 H39A 118.9 . .
C38 C39 H39A 118.9 . .
C39 C40 C41 117.5(19) . .
C39 C40 H40A 121.2 . .
C41 C40 H40A 121.2 . .
C42 C41 C40 118.0(18) . .
C42 C41 H41A 121.0 . .
C40 C41 H41A 121.0 . .
O8 C42 C41 121.3(14) . .
O8 C42 C43 115.0(11) . .
C41 C42 C43 123.6(15) . .
O7 C43 C38 124.5(11) . .
O7 C43 C42 117.7(12) . .
C38 C43 C42 117.8(12) . .
O8 C44 H44A 109.5 . .
O8 C44 H44B 109.5 . .
H44A C44 H44B 109.5 . .
O8 C44 H44C 109.5 . .
H44A C44 H44C 109.5 . .
H44B C44 H44C 109.5 . .
O9 C45 H45A 109.5 . .
O9 C45 H45B 109.5 . .
H45A C45 H45B 109.5 . .
O9 C45 H45C 109.5 . .
H45A C45 H45C 109.5 . .
H45B C45 H45C 109.5 . .
C47 C46 C51 125.0(12) . .
C47 C46 O9 124.4(11) . .
C51 C46 O9 110.6(9) . .
C46 C47 C48 121.7(12) . .
C46 C47 H47A 119.2 . .
C48 C47 H47A 119.2 . .
C47 C48 C49 117.2(12) . .
C47 C48 H48A 121.4 . .
C49 C48 H48A 121.4 . .
C48 C49 C50 122.0(12) . .
C48 C49 H49A 119.0 . .
C50 C49 H49A 119.0 . .
C49 C50 C51 118.1(11) . .
C49 C50 C52 116.1(11) . .
C51 C50 C52 125.7(11) . .
O10 C51 C46 121.8(9) . .
O10 C51 C50 122.1(10) . .
C46 C51 C50 116.0(11) . .
N5 C52 C50 127.5(10) . .
N5 C52 H52A 116.3 . .
C50 C52 H52A 116.3 . .
N5 C53 C54 112.2(9) . .
N5 C53 H53A 109.2 . .
C54 C53 H53A 109.2 . .
N5 C53 H53B 109.2 . .
C54 C53 H53B 109.2 . .
H53A C53 H53B 107.9 . .
C55 C54 C53 111.7(10) . .
C55 C54 H54A 109.3 . .
C53 C54 H54A 109.3 . .
C55 C54 H54B 109.3 . .
C53 C54 H54B 109.3 . .
H54A C54 H54B 107.9 . .
C54 C55 C56 114.2(9) . .
C54 C55 H55A 108.7 . .
C56 C55 H55A 108.7 . .
C54 C55 H55B 108.7 . .
C56 C55 H55B 108.7 . .
H55A C55 H55B 107.6 . .
C57 C56 C55 113.3(10) . .
C57 C56 H56A 108.9 . .
C55 C56 H56A 108.9 . .
C57 C56 H56B 108.9 . .
C55 C56 H56B 108.9 . .
H56A C56 H56B 107.7 . .
C56 C57 C58 113.3(10) . 2_655
C56 C57 H57B 108.9 . .
C58 C57 H57B 108.9 2_655 .
C56 C57 H57C 108.9 . .
C58 C57 H57C 108.9 2_655 .
H57B C57 H57C 107.7 . .
N6 C58 C57 113.8(9) . 2_655
N6 C58 H58A 108.8 . .
C57 C58 H58A 108.8 2_655 .
N6 C58 H58B 108.8 . .
C57 C58 H58B 108.8 2_655 .
H58A C58 H58B 107.7 . .
N6 C59 C60 126.6(12) . .
N6 C59 H59A 116.7 . .
C60 C59 H59A 116.7 . .
C61 C60 C59 116.4(13) . .
C61 C60 C65 120.9(13) . .
C59 C60 C65 122.7(12) . .
C60 C61 C62 119.0(14) . .
C60 C61 H61A 120.5 . .
C62 C61 H61A 120.5 . .
C61 C62 C63 120.9(15) . .
C61 C62 H62A 119.6 . .
C63 C62 H62A 119.6 . .
C64 C63 C62 120.0(15) . .
C64 C63 H63A 120.0 . .
C62 C63 H63A 120.0 . .
C63 C64 O12 126.3(12) . .
C63 C64 C65 123.6(14) . .
O12 C64 C65 110.0(10) . .
O11 C65 C64 123.2(11) . .
O11 C65 C60 121.1(10) . .
C64 C65 C60 115.6(12) . .
O12 C66 H66A 109.5 . .
O12 C66 H66B 109.5 . .
H66A C66 H66B 109.5 . .
O12 C66 H66C 109.5 . .
H66A C66 H66C 109.5 . .
H66B C66 H66C 109.5 . .
O13 C67 H67A 109.5 . .
O13 C67 H67B 109.5 . .
H67A C67 H67B 109.5 . .
O13 C67 H67C 109.5 . .
H67A C67 H67C 109.5 . .
H67B C67 H67C 109.5 . .
C69 C68 C73 124.3(12) . .
C69 C68 O13 123.1(11) . .
C73 C68 O13 112.6(10) . .
C68 C69 C70 118.0(13) . .
C68 C69 H69A 121.0 . .
C70 C69 H69A 121.0 . .
C71 C70 C69 118.5(13) . .
C71 C70 H70A 120.7 . .
C69 C70 H70A 120.7 . .
C70 C71 C72 123.8(13) . .
C70 C71 H71A 118.1 . .
C72 C71 H71A 118.1 . .
C71 C72 C73 116.3(12) . .
C71 C72 C74 117.2(12) . .
C73 C72 C74 126.2(12) . .
O14 C73 C68 119.4(10) . .
O14 C73 C72 121.5(11) . .
C68 C73 C72 119.1(11) . .
N7 C74 C72 129.5(11) . .
N7 C74 H74A 115.2 . .
C72 C74 H74A 115.2 . .
N7 C75 C76 111.8(9) . .
N7 C75 H75A 109.2 . .
C76 C75 H75A 109.2 . .
N7 C75 H75B 109.2 . .
C76 C75 H75B 109.2 . .
H75A C75 H75B 107.9 . .
C75 C76 C77 113.1(10) . .
C75 C76 H76A 109.0 . .
C77 C76 H76A 109.0 . .
C75 C76 H76B 109.0 . .
C77 C76 H76B 109.0 . .
H76A C76 H76B 107.8 . .
C78 C77 C76 115.4(10) . .
C78 C77 H77A 108.4 . .
C76 C77 H77A 108.4 . .
C78 C77 H77B 108.4 . .
C76 C77 H77B 108.4 . .
H77A C77 H77B 107.5 . .
C77 C78 C79 114.0(11) . 2_655
C77 C78 H78A 108.8 . .
C79 C78 H78A 108.8 2_655 .
C77 C78 H78B 108.7 . .
C79 C78 H78B 108.7 2_655 .
H78A C78 H78B 107.6 . .
C78 C79 C80 110.5(10) 2_655 .
C78 C79 H79A 109.5 2_655 .
C80 C79 H79A 109.5 . .
C78 C79 H79B 109.5 2_655 .
C80 C79 H79B 109.5 . .
H79A C79 H79B 108.1 . .
N8 C80 C79 110.9(9) . .
N8 C80 H80A 109.5 . .
C79 C80 H80A 109.5 . .
N8 C80 H80B 109.5 . .
C79 C80 H80B 109.5 . .
H80A C80 H80B 108.0 . .
N8 C81 C82 126.2(12) . .
N8 C81 H81A 116.9 . .
C82 C81 H81A 116.9 . .
C83 C82 C87 116.9(12) . .
C83 C82 C81 118.5(12) . .
C87 C82 C81 124.5(12) . .
C84 C83 C82 122.9(13) . .
C84 C83 H83A 118.6 . .
C82 C83 H83A 118.6 . .
C83 C84 C85 121.5(12) . .
C83 C84 H84A 119.3 . .
C85 C84 H84A 119.3 . .
C84 C85 C86 117.8(12) . .
C84 C85 H85A 121.1 . .
C86 C85 H85A 121.1 . .
O16 C86 C87 117.0(10) . .
O16 C86 C85 122.8(10) . .
C87 C86 C85 120.1(12) . .
O15 C87 C82 123.1(11) . .
O15 C87 C86 116.1(11) . .
C82 C87 C86 120.8(11) . .
O16 C88 H88A 109.5 . .
O16 C88 H88B 109.5 . .
H88A C88 H88B 109.5 . .
O16 C88 H88C 109.5 . .
H88A C88 H88C 109.5 . .
H88B C88 H88C 109.5 . .
O17 C89 H89A 109.5 . .
O17 C89 H89B 109.5 . .
H89A C89 H89B 109.5 . .
O17 C89 H89C 109.5 . .
H89A C89 H89C 109.5 . .
H89B C89 H89C 109.5 . .
O17 C90 C91 126.7(13) . .
O17 C90 C95 119.6(12) . .
C91 C90 C95 113.8(15) . .
C92 C91 C90 123.9(16) . .
C92 C91 H91A 118.1 . .
C90 C91 H91A 118.1 . .
C91 C92 C93 121.1(18) . .
C91 C92 H92A 119.4 . .
C93 C92 H92A 119.4 . .
C94 C93 C92 118.9(18) . .
C94 C93 H93A 120.6 . .
C92 C93 H93A 120.6 . .
C95 C94 C93 120.1(15) . .
C95 C94 C96 127.5(13) . .
C93 C94 C96 112.3(15) . .
O18 C95 C94 125.5(12) . .
O18 C95 C90 112.5(13) . .
C94 C95 C90 121.9(13) . .
N9 C96 C94 126.6(13) . .
N9 C96 H96A 116.7 . .
C94 C96 H96A 116.7 . .
N9 C97 C98 115.9(12) . .
N9 C97 H97A 108.3 . .
C98 C97 H97A 108.3 . .
N9 C97 H97B 108.3 . .
C98 C97 H97B 108.3 . .
H97A C97 H97B 107.4 . .
C97 C98 C99' 96(2) . .
C97 C98 C99 134.0(19) . .
C99' C98 C99 41.6(15) . .
C97 C98 H98A 108.3 . .
C99' C98 H98A 112.0 . .
C99 C98 H98A 105.2 . .
C97 C98 H98B 106.9 . .
C99' C98 H98B 124.0 . .
C99 C98 H98B 91.4 . .
H98A C98 H98B 108.0 . .
C99' C99' C98 134(4) 2_655 .
C99' C99' H99D 103.7 2_655 .
C98 C99' H99D 103.7 . .
C99' C99' H99E 103.7 2_655 .
C98 C99' H99E 103.7 . .
H99D C99' H99E 105.3 . .
C99 C99 C98 138(5) 2_655 .
C99 C99 H99A 102.6 2_655 .
C98 C99 H99A 102.6 . .
C99 C99 H99C 102.6 2_655 .
C98 C99 H99C 102.6 . .
H99A C99 H99C 105.0 . .
C101 C100 H10D 109.5 . .
C101 C100 H10E 109.5 . .
H10D C100 H10E 109.5 . .
C101 C100 H10F 109.5 . .
H10D C100 H10F 109.5 . .
H10E C100 H10F 109.5 . .
O20 C101 O19 123.9(12) . .
O20 C101 C100 117.6(12) . .
O19 C101 C100 118.5(11) . .
C103 C102 H10G 109.5 . .
C103 C102 H10H 109.5 . .
H10G C102 H10H 109.5 . .
C103 C102 H10I 109.5 . .
H10G C102 H10I 109.5 . .
H10H C102 H10I 109.5 . .
O21 C103 O22 120.5(11) . .
O21 C103 C102 124.1(12) . .
O22 C103 C102 115.4(11) . .
O21 C103 Cd1 65.3(6) . .
O22 C103 Cd1 55.2(5) . .
C102 C103 Cd1 170.5(10) . .
C105 C104 H10J 109.5 . .
C105 C104 H10K 109.5 . .
H10J C104 H10K 109.5 . .
C105 C104 H10L 109.5 . .
H10J C104 H10L 109.5 . .
H10K C104 H10L 109.5 . .
O23 C105 O24 117.4(10) . .
O23 C105 C104 121.2(10) . .
O24 C105 C104 121.2(10) . .
C107 C106 H10M 109.5 . .
C107 C106 H10N 109.5 . .
H10M C106 H10N 109.5 . .
C107 C106 H10O 109.5 . .
H10M C106 H10O 109.5 . .
H10N C106 H10O 109.5 . .
O26 C107 O25 124.2(10) . .
O26 C107 C106 118.7(11) . .
O25 C107 C106 117.1(10) . .
C109 C108 H10P 109.5 . .
C109 C108 H10Q 109.5 . .
H10P C108 H10Q 109.5 . .
C109 C108 H10R 109.5 . .
H10P C108 H10R 109.5 . .
H10Q C108 H10R 109.5 . .
O28 C109 O27 125.3(10) . .
O28 C109 C108 122.1(10) . .
O27 C109 C108 112.6(9) . .
C111 C110 H11C 109.5 . .
C111 C110 H11D 109.5 . .
H11C C110 H11D 109.5 . .
C111 C110 H11E 109.5 . .
H11C C110 H11E 109.5 . .
H11D C110 H11E 109.5 . .
O29 C111 O30 121.0(11) . .
O29 C111 C110 118.2(14) . .
O30 C111 C110 120.6(13) . .
O29 C111 Cd7 55.6(5) . .
O30 C111 Cd7 65.7(6) . .
C110 C111 Cd7 173.5(12) . .
C113 C112 H11F 109.5 . .
C113 C112 H11G 109.5 . .
H11F C112 H11G 109.5 . .
C113 C112 H11H 109.5 . .
H11F C112 H11H 109.5 . .
H11G C112 H11H 109.5 . .
O31 C113 O32 117.9(9) . .
O31 C113 C112 122.6(10) . .
O32 C113 C112 119.6(10) . .
C115 C114 H11I 109.5 . .
C115 C114 H11J 109.5 . .
H11I C114 H11J 109.5 . .
C115 C114 H11K 109.5 . .
H11I C114 H11K 109.5 . .
H11J C114 H11K 109.5 . .
O34 C115 O33 124.0(11) . .
O34 C115 C114 121.4(13) . .
O33 C115 C114 114.0(12) . .
C117 C116 H11L 109.5 . .
C117 C116 H11M 109.5 . .
H11L C116 H11M 109.5 . .
C117 C116 H11N 109.5 . .
H11L C116 H11N 109.5 . .
H11M C116 H11N 109.5 . .
O36 C117 O35 123.2(13) . .
O36 C117 C116 120.6(12) . .
O35 C117 C116 116.1(12) . .
C119 C118 H11O 109.5 . .
C119 C118 H11P 109.5 . .
H11O C118 H11P 109.5 . .
C119 C118 H11Q 109.5 . .
H11O C118 H11Q 109.5 . .
H11P C118 H11Q 109.5 . .
O37 C119 O38 121.0(14) . .
O37 C119 C118 131.8(16) . .
O38 C119 C118 103.5(15) . .
C121 C120 H12C 109.5 . .
C121 C120 H12D 109.5 . .
H12C C120 H12D 109.5 . .
C121 C120 H12E 109.5 . .
H12C C120 H12E 109.5 . .
H12D C120 H12E 109.5 . .
O40 C121 O39 121.7(11) . .
O40 C121 C120 118.8(13) . .
O39 C121 C120 119.5(13) . .
O40 C121 Cd4 56.4(5) . .
O39 C121 Cd4 65.4(6) . .
C120 C121 Cd4 173.2(11) . .
C123 C122 H12F 109.5 . .
C123 C122 H12G 109.5 . .
H12F C122 H12G 109.5 . .
C123 C122 H12H 109.5 . .
H12F C122 H12H 109.5 . .
H12G C122 H12H 109.5 . .
O42 C123 O41 123.1(11) . .
O42 C123 C122 120.0(12) . .
O41 C123 C122 116.8(11) . .
C125 C124 H12I 109.5 . .
C125 C124 H12J 109.5 . .
H12I C124 H12J 109.5 . .
C125 C124 H12K 109.5 . .
H12I C124 H12K 109.5 . .
H12J C124 H12K 109.5 . .
O44 C125 O43 120.7(11) . .
O44 C125 C124 119.2(10) . .
O43 C125 C124 120.1(10) . .

loop_
_geom_bond_atom_site_label_1
_geom_bond_atom_site_label_2
_geom_bond_distance
_geom_bond_site_symmetry_2
Er1 O11 2.233(8) .
Er1 O10 2.248(8) .
Er1 O27 2.272(8) .
Er1 O26 2.345(8) .
Er1 O24 2.387(8) .
Er1 N6 2.516(10) .
Er1 O9 2.593(8) .
Er1 Cl2 2.833(9) .
Er1 Cd9 3.6390(15) .
Er2 O19 2.242(8) .
Er2 O14 2.251(8) .
Er2 O2 2.273(8) .
Er2 O42 2.345(8) .
Er2 O44 2.359(7) .
Er2 N1 2.486(10) .
Er2 O13 2.546(8) .
Er2 Cl1 2.750(7) .
Er2 Cd3 3.6388(17) .
Er3 O3 2.263(8) .
Er3 O35 2.268(8) .
Er3 O15 2.272(8) .
Er3 O34 2.338(9) .
Er3 O32 2.372(8) .
Er3 O37 2.381(10) .
Er3 N8 2.509(11) .
Er3 O4 2.562(8) .
Er3 Cd6 3.6467(13) .
Cd1 O22 2.272(8) .
Cd1 O25 2.293(8) .
Cd1 O6 2.296(8) .
Cd1 O5 2.441(8) .
Cd1 Cl5 2.462(4) .
Cd1 O21 2.496(10) .
Cd1 C103 2.744(13) .
Cd2 N7 2.268(9) .
Cd2 O14 2.327(8) .
Cd2 O20 2.354(8) .
Cd2 O23 2.404(8) .
Cd2 O21 2.450(10) .
Cd2 Cl1 2.584(5) .
Cd3 O18 2.274(8) .
Cd3 O41 2.294(10) .
Cd3 O44 2.306(8) .
Cd3 N9 2.321(12) .
Cd3 O2 2.330(8) .
Cd3 O1 2.520(9) .
Cd4 O18 2.268(10) .
Cd4 O40 2.298(10) .
Cd4 O41 2.324(9) .
Cd4 O17 2.441(10) .
Cd4 Cl4 2.471(4) .
Cd4 O39 2.499(9) .
Cd4 C121 2.744(14) .
Cd5 N2 2.317(9) .
Cd5 O38 2.325(12) .
Cd5 O36 2.338(8) .
Cd5 O3 2.340(8) .
Cd5 O43 2.359(8) .
Cd5 O39 2.489(9) .
Cd5 O37 2.521(9) .
Cd6 O7 2.257(8) .
Cd6 O32 2.293(8) .
Cd6 O33 2.294(9) .
Cd6 N4 2.298(12) .
Cd6 O15 2.311(8) .
Cd6 O16 2.520(8) .
Cd7 O29 2.267(10) .
Cd7 O7 2.268(10) .
Cd7 O33 2.283(8) .
Cd7 O8 2.419(9) .
Cd7 O30 2.492(9) .
Cd7 Cl3 2.496(4) .
Cd7 C111 2.728(15) .
Cd8 O10 2.298(8) .
Cd8 N5 2.298(10) .
Cd8 O28 2.350(8) .
Cd8 O31 2.355(8) .
Cd8 O30 2.537(10) .
Cd8 Cl2 2.571(6) .
Cd9 O24 2.259(8) .
Cd9 O6 2.260(7) .
Cd9 N3 2.277(11) .
Cd9 O25 2.296(9) .
Cd9 O11 2.345(8) .
Cd9 O12 2.484(8) .
N1 C8 1.287(16) .
N1 C9 1.536(16) .
N2 C15 1.301(14) .
N2 C14 1.463(15) .
N3 C30 1.298(14) .
N3 C31 1.443(16) .
N4 C37 1.264(13) .
N4 C36 1.522(17) .
N5 C52 1.270(13) .
N5 C53 1.482(11) .
N6 C59 1.264(13) .
N6 C58 1.504(12) .
N7 C74 1.305(13) .
N7 C75 1.473(11) .
N8 C81 1.322(14) .
N8 C80 1.455(11) .
N9 C96 1.291(13) .
N9 C97 1.492(15) .
O1 C2 1.423(15) .
O1 C1 1.500(15) .
O2 C7 1.321(14) .
O3 C21 1.309(12) .
O4 C20 1.398(14) .
O4 C22 1.507(13) .
O5 C24 1.386(14) .
O5 C23 1.426(14) .
O6 C29 1.322(11) .
O7 C43 1.266(13) .
O8 C42 1.377(15) .
O8 C44 1.446(16) .
O9 C45 1.403(14) .
O9 C46 1.432(12) .
O10 C51 1.343(11) .
O11 C65 1.345(12) .
O12 C64 1.406(14) .
O12 C66 1.463(13) .
O13 C68 1.411(11) .
O13 C67 1.422(13) .
O14 C73 1.338(12) .
O15 C87 1.354(12) .
O16 C86 1.387(12) .
O16 C88 1.464(13) .
O17 C90 1.303(16) .
O17 C89 1.475(15) .
O18 C95 1.305(15) .
O19 C101 1.295(14) .
O20 C101 1.271(14) .
O21 C103 1.263(13) .
O22 C103 1.278(13) .
O23 C105 1.257(12) .
O24 C105 1.278(12) .
O25 C107 1.278(12) .
O26 C107 1.250(11) .
O27 C109 1.270(11) .
O28 C109 1.238(11) .
O29 C111 1.281(16) .
O30 C111 1.287(16) .
O31 C113 1.238(11) .
O32 C113 1.248(12) .
O33 C115 1.312(14) .
O34 C115 1.219(13) .
O35 C117 1.274(15) .
O36 C117 1.250(15) .
O37 C119 1.024(19) .
O38 C119 1.328(18) .
O39 C121 1.280(16) .
O40 C121 1.277(15) .
O41 C123 1.269(14) .
O42 C123 1.214(13) .
O43 C125 1.269(12) .
O44 C125 1.256(13) .
C1 H1A 0.9600 .
C1 H1B 0.9600 .
C1 H1C 0.9600 .
C2 C3 1.371(17) .
C2 C7 1.416(18) .
C3 C4 1.360(18) .
C3 H3A 0.9300 .
C4 C5 1.400(19) .
C4 H4A 0.9300 .
C5 C6 1.437(18) .
C5 H5A 0.9300 .
C6 C7 1.373(17) .
C6 C8 1.468(18) .
C8 H8A 0.9300 .
C9 C10 1.48(2) 2_655
C9 H9A 0.9700 .
C9 H9B 0.9700 .
C10 C9 1.48(2) 2_655
C10 C11 1.569(19) .
C10 H10A 0.9700 .
C10 H10B 0.9700 .
C11 C12 1.510(19) .
C11 H11A 0.9700 .
C11 H11B 0.9700 .
C12 C13 1.553(17) .
C12 H12A 0.9700 .
C12 H12B 0.9700 .
C13 C14 1.506(17) .
C13 H13A 0.9700 .
C13 H13B 0.9700 .
C14 H14A 0.9700 .
C14 H14B 0.9700 .
C15 C16 1.452(17) .
C15 H15A 0.9300 .
C16 C17 1.393(15) .
C16 C21 1.442(13) .
C17 C18 1.353(17) .
C17 H17A 0.9300 .
C18 C19 1.435(19) .
C18 H18A 0.9300 .
C19 C20 1.382(17) .
C19 H19A 0.9300 .
C20 C21 1.412(13) .
C22 H22A 0.9600 .
C22 H22B 0.9600 .
C22 H22C 0.9600 .
C23 H23A 0.9600 .
C23 H23B 0.9600 .
C23 H23C 0.9600 .
C24 C25 1.377(18) .
C24 C29 1.433(17) .
C25 C26 1.43(2) .
C25 H25A 0.9300 .
C26 C27 1.38(2) .
C26 H26A 0.9300 .
C27 C28 1.414(19) .
C27 H27A 0.9300 .
C28 C29 1.385(18) .
C28 C30 1.51(2) .
C30 H30A 0.9300 .
C31 C32 1.50(2) .
C31 H31A 0.9700 .
C31 H31B 0.9700 .
C32 C35 1.59(2) .
C32 H32A 0.9700 .
C32 H32B 0.9700 .
C35 C33 1.43(2) .
C35 H35C 0.9700 .
C35 H35D 0.9700 .
C33 C34 1.62(2) 2_655
C33 H33B 0.9700 .
C33 H33C 0.9700 .
C34 C36 1.54(2) .
C34 C33 1.62(2) 2_655
C34 H34A 0.9700 .
C34 H34B 0.9700 .
C36 H36A 0.9700 .
C36 H36B 0.9700 .
C37 C38 1.416(19) .
C37 H37A 0.9300 .
C38 C43 1.395(19) .
C38 C39 1.45(2) .
C39 C40 1.41(2) .
C39 H39A 0.9300 .
C40 C41 1.48(3) .
C40 H40A 0.9300 .
C41 C42 1.42(2) .
C41 H41A 0.9300 .
C42 C43 1.431(18) .
C44 H44A 0.9600 .
C44 H44B 0.9600 .
C44 H44C 0.9600 .
C45 H45A 0.9600 .
C45 H45B 0.9600 .
C45 H45C 0.9600 .
C46 C47 1.338(16) .
C46 C51 1.368(16) .
C47 C48 1.380(17) .
C47 H47A 0.9300 .
C48 C49 1.383(18) .
C48 H48A 0.9300 .
C49 C50 1.436(17) .
C49 H49A 0.9300 .
C50 C51 1.437(15) .
C50 C52 1.481(16) .
C52 H52A 0.9300 .
C53 C54 1.544(16) .
C53 H53A 0.9700 .
C53 H53B 0.9700 .
C54 C55 1.510(15) .
C54 H54A 0.9700 .
C54 H54B 0.9700 .
C55 C56 1.579(16) .
C55 H55A 0.9700 .
C55 H55B 0.9700 .
C56 C57 1.509(16) .
C56 H56A 0.9700 .
C56 H56B 0.9700 .
C57 C58 1.529(17) 2_655
C57 H57B 0.9700 .
C57 H57C 0.9700 .
C58 C57 1.530(17) 2_655
C58 H58A 0.9700 .
C58 H58B 0.9700 .
C59 C60 1.456(18) .
C59 H59A 0.9300 .
C60 C61 1.397(18) .
C60 C65 1.473(18) .
C61 C62 1.41(2) .
C61 H61A 0.9300 .
C62 C63 1.41(2) .
C62 H62A 0.9300 .
C63 C64 1.347(18) .
C63 H63A 0.9300 .
C64 C65 1.416(17) .
C66 H66A 0.9600 .
C66 H66B 0.9600 .
C66 H66C 0.9600 .
C67 H67A 0.9600 .
C67 H67B 0.9600 .
C67 H67C 0.9600 .
C68 C69 1.371(17) .
C68 C73 1.387(17) .
C69 C70 1.425(18) .
C69 H69A 0.9300 .
C70 C71 1.385(18) .
C70 H70A 0.9300 .
C71 C72 1.420(18) .
C71 H71A 0.9300 .
C72 C73 1.424(17) .
C72 C74 1.453(18) .
C74 H74A 0.9300 .
C75 C76 1.533(16) .
C75 H75A 0.9700 .
C75 H75B 0.9700 .
C76 C77 1.572(16) .
C76 H76A 0.9700 .
C76 H76B 0.9700 .
C77 C78 1.502(17) .
C77 H77A 0.9700 .
C77 H77B 0.9700 .
C78 C79 1.526(17) 2_655
C78 H78A 0.9700 .
C78 H78B 0.9700 .
C79 C78 1.526(17) 2_655
C79 C80 1.597(16) .
C79 H79A 0.9700 .
C79 H79B 0.9700 .
C80 H80A 0.9700 .
C80 H80B 0.9700 .
C81 C82 1.475(18) .
C81 H81A 0.9300 .
C82 C83 1.378(16) .
C82 C87 1.396(17) .
C83 C84 1.360(17) .
C83 H83A 0.9300 .
C84 C85 1.370(17) .
C84 H84A 0.9300 .
C85 C86 1.407(17) .
C85 H85A 0.9300 .
C86 C87 1.405(17) .
C88 H88A 0.9600 .
C88 H88B 0.9600 .
C88 H88C 0.9600 .
C89 H89A 0.9600 .
C89 H89B 0.9600 .
C89 H89C 0.9600 .
C90 C91 1.45(2) .
C90 C95 1.476(19) .
C91 C92 1.36(2) .
C91 H91A 0.9300 .
C92 C93 1.42(2) .
C92 H92A 0.9300 .
C93 C94 1.42(2) .
C93 H93A 0.9300 .
C94 C95 1.41(2) .
C94 C96 1.459(19) .
C96 H96A 0.9300 .
C97 C98 1.50(2) .
C97 H97A 0.9700 .
C97 H97B 0.9700 .
C98 C99' 1.556(10) .
C98 C99 1.566(10) .
C98 H98A 0.9700 .
C98 H98B 0.9699 .
C99' C99' 1.16(6) 2_655
C99' H99D 0.9700 .
C99' H99E 0.9700 .
C99 C99 0.91(5) 2_655
C99 H99A 0.9700 .
C99 H99C 0.9700 .
C100 C101 1.52(2) .
C100 H10D 0.9600 .
C100 H10E 0.9600 .
C100 H10F 0.9600 .
C102 C103 1.531(18) .
C102 H10G 0.9600 .
C102 H10H 0.9600 .
C102 H10I 0.9600 .
C104 C105 1.509(17) .
C104 H10J 0.9600 .
C104 H10K 0.9600 .
C104 H10L 0.9600 .
C106 C107 1.552(19) .
C106 H10M 0.9600 .
C106 H10N 0.9600 .
C106 H10O 0.9600 .
C108 C109 1.558(16) .
C108 H10P 0.9600 .
C108 H10Q 0.9600 .
C108 H10R 0.9600 .
C110 C111 1.492(19) .
C110 H11C 0.9600 .
C110 H11D 0.9600 .
C110 H11E 0.9600 .
C112 C113 1.561(17) .
C112 H11F 0.9600 .
C112 H11G 0.9600 .
C112 H11H 0.9600 .
C114 C115 1.53(2) .
C114 H11I 0.9600 .
C114 H11J 0.9600 .
C114 H11K 0.9600 .
C116 C117 1.496(19) .
C116 H11L 0.9600 .
C116 H11M 0.9600 .
C116 H11N 0.9600 .
C118 C119 1.64(3) .
C118 H11O 0.9600 .
C118 H11P 0.9600 .
C118 H11Q 0.9600 .
C120 C121 1.496(19) .
C120 H12C 0.9600 .
C120 H12D 0.9600 .
C120 H12E 0.9600 .
C122 C123 1.53(2) .
C122 H12F 0.9600 .
C122 H12G 0.9600 .
C122 H12H 0.9600 .
C124 C125 1.572(17) .
C124 H12I 0.9600 .
C124 H12J 0.9600 .
C124 H12K 0.9600 .
